data_4117814
loop_
_publ_author_name
'Anuj K. Sharma'
'Stephanie T. Pavlova'
'Jaekwang Kim'
'Darren Finkelstein'
'Nicholas J. Hawco'
'Nigam P. Rath'
'Jungsu Kim'
'Liviu M. Mirica'

_publ_section_title
;
 Bifunctional Compounds for Controlling Metal-Mediated Aggregation of the
 A\b42 Peptide
;
_journal_name_full 'Journal of the American Chemical Society'
_journal_page_first 6625
_journal_page_last 6636
_journal_paper_doi 10.1021/ja210588m
_journal_volume 134
_journal_year 2012
_chemical_formula_sum 'C111 H133 Cl4 N16 O40 S4 Zn4'
_chemical_formula_weight 2862.85
_chemical_name_systematic
; 
 ? 
;
_space_group_IT_number 14
_symmetry_cell_setting monoclinic
_symmetry_space_group_name_Hall '-P 2yn'
_symmetry_space_group_name_H-M 'P 1 21/n 1'
_atom_sites_solution_hydrogens geom
_atom_sites_solution_primary direct
_atom_sites_solution_secondary difmap
_audit_creation_method SHELXL-97
_cell_angle_alpha 90.00
_cell_angle_beta 102.489(3)
_cell_angle_gamma 90.00
_cell_formula_units_Z 4
_cell_length_a 24.378(2)
_cell_length_b 20.8777(16)
_cell_length_c 26.115(2)
_cell_measurement_reflns_used 4314
_cell_measurement_temperature 100(2)
_cell_measurement_theta_max 25.37
_cell_measurement_theta_min 2.26
_cell_volume 12976.9(18)
_computing_cell_refinement 'Bruker SAINT'
_computing_data_collection 'Bruker APEX2'
_computing_data_reduction 'Bruker SAINT'
_computing_molecular_graphics 'Bruker SHELXTL'
_computing_publication_material 'Bruker SHELXTL'
_computing_structure_refinement 'SHELXL-97 (Sheldrick, 2008)'
_computing_structure_solution 'SHELXS-97 (Sheldrick, 2008)'
_diffrn_ambient_temperature 100(2)
_diffrn_measured_fraction_theta_full 0.993
_diffrn_measured_fraction_theta_max 0.993
_diffrn_measurement_device_type 'Bruker APEX-II CCD'
_diffrn_measurement_method '\f and \w scans'
_diffrn_radiation_monochromator graphite
_diffrn_radiation_source 'fine-focus sealed tube'
_diffrn_radiation_type MoK\a
_diffrn_radiation_wavelength 0.71073
_diffrn_reflns_av_R_equivalents 0.0672
_diffrn_reflns_av_sigmaI/netI 0.0461
_diffrn_reflns_limit_h_max 28
_diffrn_reflns_limit_h_min -28
_diffrn_reflns_limit_k_max 24
_diffrn_reflns_limit_k_min 0
_diffrn_reflns_limit_l_max 31
_diffrn_reflns_limit_l_min 0
_diffrn_reflns_number 50533
_diffrn_reflns_theta_full 25.00
_diffrn_reflns_theta_max 25.00
_diffrn_reflns_theta_min 1.26
_exptl_absorpt_coefficient_mu 0.963
_exptl_absorpt_correction_T_max 0.7940
_exptl_absorpt_correction_T_min 0.6987
_exptl_absorpt_correction_type multi-scan
_exptl_absorpt_process_details 'twinabs v2008/1'
_exptl_crystal_colour yellow
_exptl_crystal_density_diffrn 1.465
_exptl_crystal_density_meas ?
_exptl_crystal_description rectangular
_exptl_crystal_F_000 5932
_exptl_crystal_size_max 0.40
_exptl_crystal_size_mid 0.35
_exptl_crystal_size_min 0.25
_refine_diff_density_max 1.525
_refine_diff_density_min -1.389
_refine_diff_density_rms 0.141
_refine_ls_extinction_method none
_refine_ls_goodness_of_fit_ref 1.125
_refine_ls_hydrogen_treatment constr
_refine_ls_matrix_type full
_refine_ls_number_parameters 1658
_refine_ls_number_reflns 24282
_refine_ls_number_restraints 19
_refine_ls_restrained_S_all 1.124
_refine_ls_R_factor_all 0.0894
_refine_ls_R_factor_gt 0.0664
_refine_ls_shift/su_max 0.015
_refine_ls_shift/su_mean 0.000
_refine_ls_structure_factor_coef Fsqd
_refine_ls_weighting_details 'calc w=1/[\s^2^(Fo^2^)+(0.0909P)^2^+63.9224P] where P=(Fo^2^+2Fc^2^)/3'
_refine_ls_weighting_scheme calc
_refine_ls_wR_factor_gt 0.1739
_refine_ls_wR_factor_ref 0.1998
_reflns_number_gt 20409
_reflns_number_total 24282
_reflns_threshold_expression >2sigma(I)
_cod_data_source_file ja210588m_si_002_2.cif
_cod_data_source_block l3310t5
_cod_depositor_comments
;
The following automatic conversions were performed:

'_exptl_crystal_density_meas' value 'no' was changed to '?' - the
value is perceived as not measured.

Automatic conversion script
Id: cif_fix_values 3008 2015-01-20 13:52:24Z robertas 
;
_cod_original_cell_volume 12976.9(19)
_cod_database_code 4117814

loop_
_symmetry_equiv_pos_as_xyz
'x, y, z'
'-x+1/2, y+1/2, -z+1/2'
'-x, -y, -z'
'x-1/2, -y-1/2, z-1/2'

loop_
_atom_site_label
_atom_site_type_symbol
_atom_site_fract_x
_atom_site_fract_y
_atom_site_fract_z
_atom_site_U_iso_or_equiv
_atom_site_adp_type
_atom_site_occupancy
_atom_site_symmetry_multiplicity
_atom_site_calc_flag
_atom_site_refinement_flags
_atom_site_disorder_assembly
_atom_site_disorder_group
Zn1 Zn 0.19738(3) 1.00917(4) 0.74817(3) 0.02037(18) Uani 1 1 d . . .
Zn2 Zn 0.28564(3) 0.93086(4) 0.82569(3) 0.02097(18) Uani 1 1 d . . .
Zn3 Zn 0.76566(3) 0.72042(4) 0.84176(3) 0.02390(19) Uani 1 1 d . . .
Zn4 Zn 0.80784(3) 0.64555(4) 0.75669(3) 0.02183(18) Uani 1 1 d . . .
S1 S 0.04749(7) 0.68108(9) 0.66350(7) 0.0256(4) Uani 1 1 d . . .
S2 S 0.39749(8) 1.25479(10) 0.96214(8) 0.0327(4) Uani 1 1 d . B .
S3 S 0.91050(7) 0.97129(9) 0.66280(7) 0.0251(4) Uani 1 1 d . . .
S4 S 0.69151(9) 0.38311(9) 0.94707(7) 0.0327(4) Uani 1 1 d . . .
Cl1 Cl 0.00821(13) 0.83776(15) 0.79826(14) 0.0731(8) Uani 1 1 d . . .
Cl2 Cl 0.43716(10) 0.70060(16) 0.92616(13) 0.0666(8) Uani 1 1 d . . .
Cl3 Cl 0.86388(9) 0.46967(10) 0.58474(7) 0.0358(4) Uani 1 1 d . . .
Cl4 Cl 0.3515(3) 0.9802(3) 0.5766(3) 0.155(3) Uani 1 1 d . . .
O1 O 0.22750(19) 0.9183(2) 0.75870(18) 0.0228(10) Uani 1 1 d . . .
O2 O 0.2572(2) 0.8183(2) 0.81907(19) 0.0255(11) Uani 1 1 d . . .
O3 O 0.27181(19) 1.0240(2) 0.80071(17) 0.0216(10) Uani 1 1 d . B .
O4 O 0.2135(2) 1.1301(2) 0.77458(19) 0.0274(10) Uani 1 1 d D . .
O5 O 0.7612(2) 0.6306(2) 0.81125(19) 0.0239(10) Uani 1 1 d . . .
O6 O 0.8042(2) 0.5264(2) 0.7788(2) 0.0295(12) Uani 1 1 d . . .
O7 O 0.7869(2) 0.7372(2) 0.7720(2) 0.0266(11) Uani 1 1 d . . .
O8 O 0.7897(2) 0.8376(2) 0.8330(2) 0.0315(12) Uani 1 1 d . . .
O9 O -0.0232(10) 0.8931(8) 0.8130(13) 0.287(16) Uani 1 1 d . . .
O10 O 0.0624(4) 0.8552(6) 0.8124(4) 0.110(4) Uani 1 1 d . . .
O11 O -0.0167(6) 0.7918(6) 0.8205(5) 0.137(5) Uani 1 1 d . . .
O12 O -0.0050(5) 0.8339(10) 0.7442(4) 0.168(7) Uani 1 1 d . . .
O13 O 0.4899(3) 0.7327(4) 0.9346(4) 0.080(3) Uani 1 1 d . . .
O14 O 0.3980(4) 0.7420(9) 0.9364(5) 0.176(8) Uani 1 1 d . . .
O15 O 0.4148(5) 0.6868(6) 0.8711(4) 0.113(4) Uani 1 1 d . . .
O16 O 0.4420(6) 0.6479(10) 0.9535(9) 0.302(17) Uani 1 1 d . . .
O17 O 0.8173(3) 0.4361(3) 0.5538(3) 0.0581(18) Uani 1 1 d . . .
O18 O 0.8590(2) 0.4722(3) 0.6377(2) 0.0380(13) Uani 1 1 d . . .
O19 O 0.8656(3) 0.5340(3) 0.5651(2) 0.0499(17) Uani 1 1 d . . .
O20 O 0.9151(3) 0.4369(3) 0.5815(2) 0.0469(15) Uani 1 1 d . . .
O21 O 0.3055(7) 1.0066(10) 0.5320(5) 0.182(8) Uani 1 1 d . A .
O22 O 0.3341(6) 0.9511(6) 0.6208(5) 0.118(4) Uani 1 1 d . A .
O23 O 0.3890(7) 1.0299(9) 0.5918(8) 0.209(10) Uani 1 1 d . A .
O24 O 0.428(4) 0.938(2) 0.620(2) 0.24(4) Uani 0.30 1 d P A 1
O24' O 0.3735(10) 0.9297(11) 0.5523(10) 0.185(11) Uani 0.70 1 d P A 2
N1 N 0.1308(3) 1.0266(3) 0.7836(2) 0.0238(13) Uani 1 1 d . . .
N2 N 0.1265(2) 0.9733(3) 0.6873(2) 0.0214(12) Uani 1 1 d . . .
N3 N 0.2155(2) 1.0504(3) 0.6836(2) 0.0229(12) Uani 1 1 d . . .
N4 N 0.2387(2) 0.9295(3) 0.8829(2) 0.0239(13) Uani 1 1 d . . .
N5 N 0.3492(3) 0.9601(3) 0.8933(2) 0.0263(13) Uani 1 1 d . . .
N6 N 0.3551(2) 0.8896(3) 0.8083(3) 0.0286(14) Uani 1 1 d . . .
N7 N 0.1177(2) 0.6400(3) 0.7462(3) 0.0275(14) Uani 1 1 d . . .
N8 N 0.2968(3) 1.2972(3) 0.9173(2) 0.0281(14) Uani 1 1 d . B .
N9 N 0.6901(3) 0.7662(3) 0.8324(3) 0.0324(15) Uani 1 1 d . . .
N10 N 0.7362(3) 0.6841(3) 0.9104(2) 0.0286(14) Uani 1 1 d . . .
N11 N 0.8385(3) 0.7245(3) 0.8986(2) 0.0307(14) Uani 1 1 d . . .
N12 N 0.7577(3) 0.6075(3) 0.6913(2) 0.0253(13) Uani 1 1 d . . .
N13 N 0.8495(3) 0.6812(3) 0.6958(2) 0.0216(12) Uani 1 1 d . . .
N14 N 0.8900(3) 0.6307(3) 0.7931(2) 0.0276(14) Uani 1 1 d . . .
N15 N 0.8788(2) 1.0202(3) 0.7434(2) 0.0254(13) Uani 1 1 d . . .
N16 N 0.7805(3) 0.3505(3) 0.9145(3) 0.0441(18) Uani 1 1 d . . .
C1 C 0.1354(4) 1.0597(4) 0.8283(3) 0.0332(18) Uani 1 1 d . . .
H1A H 0.1713 1.0750 0.8456 0.040 Uiso 1 1 calc R . .
C2 C 0.0894(4) 1.0724(5) 0.8501(3) 0.046(2) Uani 1 1 d . . .
H2A H 0.0935 1.0963 0.8817 0.055 Uiso 1 1 calc R . .
C3 C 0.0381(4) 1.0497(5) 0.8250(3) 0.050(3) Uani 1 1 d . . .
H3A H 0.0058 1.0578 0.8388 0.059 Uiso 1 1 calc R . .
C4 C 0.0336(3) 1.0146(5) 0.7792(3) 0.038(2) Uani 1 1 d . . .
H4A H -0.0017 0.9976 0.7617 0.046 Uiso 1 1 calc R . .
C5 C 0.0814(3) 1.0046(3) 0.7592(3) 0.0254(15) Uani 1 1 d . . .
C6 C 0.0775(3) 0.9646(4) 0.7112(3) 0.0270(16) Uani 1 1 d . . .
H6A H 0.0747 0.9190 0.7205 0.032 Uiso 1 1 calc R . .
H6B H 0.0429 0.9762 0.6853 0.032 Uiso 1 1 calc R . .
C7 C 0.1178(3) 1.0270(4) 0.6485(3) 0.0277(16) Uani 1 1 d . . .
H7A H 0.0961 1.0616 0.6609 0.033 Uiso 1 1 calc R . .
H7B H 0.0959 1.0115 0.6144 0.033 Uiso 1 1 calc R . .
C8 C 0.1739(3) 1.0533(3) 0.6416(2) 0.0208(14) Uani 1 1 d . . .
C9 C 0.1812(3) 1.0807(4) 0.5960(3) 0.0301(17) Uani 1 1 d . . .
H9A H 0.1508 1.0829 0.5664 0.036 Uiso 1 1 calc R . .
C10 C 0.2324(4) 1.1050(4) 0.5932(3) 0.0329(18) Uani 1 1 d . . .
H10A H 0.2381 1.1240 0.5616 0.039 Uiso 1 1 calc R . .
C11 C 0.2761(3) 1.1017(4) 0.6368(3) 0.0330(17) Uani 1 1 d . . .
H11A H 0.3122 1.1181 0.6358 0.040 Uiso 1 1 calc R . .
C12 C 0.2660(3) 1.0740(4) 0.6819(3) 0.0274(16) Uani 1 1 d . . .
H12A H 0.2956 1.0716 0.7123 0.033 Uiso 1 1 calc R . .
C13 C 0.1423(3) 0.9138(3) 0.6627(3) 0.0251(15) Uani 1 1 d . . .
H13A H 0.1756 0.9224 0.6478 0.030 Uiso 1 1 calc R . .
H13B H 0.1111 0.9011 0.6335 0.030 Uiso 1 1 calc R . .
C14 C 0.1554(3) 0.8592(3) 0.7011(3) 0.0200(14) Uani 1 1 d . . .
C15 C 0.1988(3) 0.8636(3) 0.7453(3) 0.0194(14) Uani 1 1 d . . .
C16 C 0.2124(3) 0.8095(3) 0.7772(3) 0.0211(14) Uani 1 1 d . . .
C17 C 0.1832(3) 0.7532(3) 0.7674(3) 0.0233(15) Uani 1 1 d . . .
H17A H 0.1937 0.7171 0.7895 0.028 Uiso 1 1 calc R . .
C18 C 0.1374(3) 0.7495(4) 0.7241(3) 0.0258(15) Uani 1 1 d . . .
C19 C 0.1251(3) 0.8015(3) 0.6908(3) 0.0232(15) Uani 1 1 d . . .
H19A H 0.0957 0.7982 0.6605 0.028 Uiso 1 1 calc R . .
C20 C 0.1059(3) 0.6898(3) 0.7152(3) 0.0244(15) Uani 1 1 d . . .
C21 C 0.0796(3) 0.5911(4) 0.7296(3) 0.0312(17) Uani 1 1 d . . .
C22 C 0.0807(3) 0.5324(4) 0.7555(4) 0.0362(19) Uani 1 1 d . . .
H22A H 0.1091 0.5231 0.7857 0.043 Uiso 1 1 calc R . .
C23 C 0.0385(4) 0.4878(4) 0.7355(4) 0.047(2) Uani 1 1 d . . .
H23A H 0.0384 0.4473 0.7521 0.056 Uiso 1 1 calc R . .
C24 C -0.0024(3) 0.5020(4) 0.6924(4) 0.047(2) Uani 1 1 d . . .
H24A H -0.0312 0.4713 0.6806 0.056 Uiso 1 1 calc R . .
C25 C -0.0037(3) 0.5595(4) 0.6651(4) 0.0356(19) Uani 1 1 d . . .
H25A H -0.0317 0.5681 0.6345 0.043 Uiso 1 1 calc R . .
C26 C 0.0387(3) 0.6040(3) 0.6853(3) 0.0272(16) Uani 1 1 d . . .
C27 C 0.2731(4) 0.7659(4) 0.8554(3) 0.0347(18) Uani 1 1 d . . .
H27A H 0.2536 0.7268 0.8406 0.052 Uiso 1 1 calc R . .
H27B H 0.2626 0.7761 0.8886 0.052 Uiso 1 1 calc R . .
H27C H 0.3138 0.7593 0.8616 0.052 Uiso 1 1 calc R . .
C28 C 0.1836(3) 0.9148(4) 0.8730(3) 0.0291(16) Uani 1 1 d . . .
H28A H 0.1676 0.8932 0.8412 0.035 Uiso 1 1 calc R . .
C29 C 0.1498(3) 0.9297(4) 0.9068(3) 0.0331(17) Uani 1 1 d . . .
H29A H 0.1110 0.9186 0.8989 0.040 Uiso 1 1 calc R . .
C30 C 0.1740(4) 0.9619(4) 0.9536(3) 0.038(2) Uani 1 1 d . . .
H30A H 0.1518 0.9738 0.9778 0.046 Uiso 1 1 calc R . .
C31 C 0.2303(4) 0.9759(4) 0.9635(3) 0.0339(18) Uani 1 1 d . . .
H31A H 0.2473 0.9976 0.9949 0.041 Uiso 1 1 calc R . .
C32 C 0.2624(3) 0.9586(3) 0.9282(3) 0.0233(15) Uani 1 1 d . . .
C33 C 0.3245(3) 0.9697(4) 0.9396(3) 0.0310(17) Uani 1 1 d . . .
H33A H 0.3323 1.0141 0.9526 0.037 Uiso 1 1 calc R . .
H33B H 0.3428 0.9402 0.9678 0.037 Uiso 1 1 calc R . .
C34 C 0.3910(4) 0.9081(4) 0.9003(3) 0.040(2) Uani 1 1 d . . .
H34A H 0.3791 0.8735 0.9214 0.047 Uiso 1 1 calc R . .
H34B H 0.4276 0.9247 0.9200 0.047 Uiso 1 1 calc R . .
C35 C 0.3980(3) 0.8818(3) 0.8496(3) 0.0333(18) Uani 1 1 d . . .
C36 C 0.4448(4) 0.8449(4) 0.8434(4) 0.045(2) Uani 1 1 d . . .
H36A H 0.4759 0.8396 0.8721 0.054 Uiso 1 1 calc R . .
C37 C 0.4455(4) 0.8175(4) 0.7969(5) 0.052(3) Uani 1 1 d . . .
H37A H 0.4765 0.7916 0.7933 0.062 Uiso 1 1 calc R . .
C38 C 0.4016(3) 0.8266(4) 0.7544(4) 0.042(2) Uani 1 1 d . . .
H38A H 0.4025 0.8085 0.7212 0.050 Uiso 1 1 calc R . .
C39 C 0.3562(3) 0.8627(4) 0.7611(3) 0.0340(18) Uani 1 1 d . . .
H39A H 0.3253 0.8688 0.7323 0.041 Uiso 1 1 calc R . .
C40 C 0.3750(3) 1.0202(3) 0.8791(3) 0.0238(15) Uani 1 1 d . . .
H40A H 0.3894 1.0124 0.8470 0.029 Uiso 1 1 calc R . .
H40B H 0.4075 1.0311 0.9076 0.029 Uiso 1 1 calc R . .
C41 C 0.3356(3) 1.0773(3) 0.8695(3) 0.0212(14) Uani 1 1 d . B .
C42 C 0.2878(3) 1.0765(3) 0.8290(2) 0.0165(13) Uani 1 1 d . . .
C43 C 0.2564(3) 1.1336(3) 0.8169(3) 0.0215(14) Uani 1 1 d . B .
C44 C 0.2706(3) 1.1879(3) 0.8472(3) 0.0237(15) Uani 1 1 d . . .
H44A H 0.2486 1.2257 0.8393 0.028 Uiso 1 1 calc R B .
C45 C 0.3178(3) 1.1878(3) 0.8897(3) 0.0213(14) Uani 1 1 d . B .
C46 C 0.3493(3) 1.1325(3) 0.8994(3) 0.0216(14) Uani 1 1 d . . .
H46A H 0.3814 1.1321 0.9275 0.026 Uiso 1 1 calc R B .
C47 C 0.3322(3) 1.2460(3) 0.9198(3) 0.0227(15) Uani 1 1 d . . .
C48 C 0.3241(3) 1.3451(4) 0.9483(3) 0.0309(17) Uani 1 1 d . . .
C49 C 0.3005(4) 1.4056(4) 0.9528(3) 0.039(2) Uani 1 1 d . B .
H49A H 0.2631 1.4154 0.9350 0.047 Uiso 1 1 calc R . .
C50 C 0.3337(4) 1.4502(4) 0.9841(3) 0.044(2) Uani 1 1 d . . .
H50A H 0.3188 1.4918 0.9866 0.052 Uiso 1 1 calc R B .
C51 C 0.3852(5) 1.4380(4) 1.0110(4) 0.051(3) Uani 1 1 d . B .
H51A H 0.4056 1.4705 1.0324 0.062 Uiso 1 1 calc R . .
C52 C 0.4106(4) 1.3776(5) 1.0084(4) 0.049(2) Uani 1 1 d . . .
H52A H 0.4475 1.3685 1.0277 0.059 Uiso 1 1 calc R B .
C53 C 0.3790(3) 1.3324(4) 0.9762(3) 0.0307(17) Uani 1 1 d . B .
C54 C 0.1807(8) 1.1866(7) 0.7670(9) 0.0274(10) Uani 0.50 1 d PDU B 1
H54A H 0.1531 1.1838 0.7337 0.041 Uiso 1 1 calc R B 1
H54B H 0.2052 1.2237 0.7662 0.041 Uiso 1 1 calc R B 1
H54C H 0.1611 1.1915 0.7958 0.041 Uiso 1 1 calc R B 1
C54' C 0.1739(8) 1.1799(7) 0.7599(9) 0.0274(10) Uani 0.50 1 d PDU B 2
H54D H 0.1482 1.1688 0.7267 0.041 Uiso 1 1 calc R B 2
H54E H 0.1935 1.2198 0.7556 0.041 Uiso 1 1 calc R B 2
H54F H 0.1523 1.1856 0.7872 0.041 Uiso 1 1 calc R B 2
C55 C 0.6630(4) 0.7950(4) 0.7884(4) 0.045(2) Uani 1 1 d . . .
H55A H 0.6777 0.7909 0.7576 0.054 Uiso 1 1 calc R . .
C56 C 0.6150(4) 0.8301(4) 0.7859(5) 0.051(3) Uani 1 1 d . . .
H56A H 0.5969 0.8510 0.7545 0.061 Uiso 1 1 calc R . .
C57 C 0.5944(4) 0.8337(4) 0.8303(5) 0.054(3) Uani 1 1 d . . .
H57A H 0.5610 0.8575 0.8298 0.065 Uiso 1 1 calc R . .
C58 C 0.6206(4) 0.8039(4) 0.8754(4) 0.046(2) Uani 1 1 d . . .
H58A H 0.6058 0.8064 0.9061 0.055 Uiso 1 1 calc R . .
C59 C 0.6694(3) 0.7697(3) 0.8755(4) 0.0347(19) Uani 1 1 d . . .
C60 C 0.7039(4) 0.7392(4) 0.9240(3) 0.040(2) Uani 1 1 d . . .
H60A H 0.7302 0.7712 0.9438 0.048 Uiso 1 1 calc R . .
H60B H 0.6788 0.7244 0.9468 0.048 Uiso 1 1 calc R . .
C61 C 0.7844(4) 0.6675(4) 0.9530(3) 0.0344(18) Uani 1 1 d . . .
H61A H 0.7896 0.6205 0.9539 0.041 Uiso 1 1 calc R . .
H61B H 0.7762 0.6808 0.9870 0.041 Uiso 1 1 calc R . .
C62 C 0.8377(4) 0.6991(4) 0.9464(3) 0.0341(18) Uani 1 1 d . . .
C63 C 0.8847(5) 0.6985(5) 0.9862(4) 0.058(3) Uani 1 1 d . . .
H63A H 0.8834 0.6799 1.0191 0.069 Uiso 1 1 calc R . .
C64 C 0.9343(5) 0.7253(7) 0.9782(5) 0.079(4) Uani 1 1 d . . .
H64A H 0.9675 0.7243 1.0050 0.094 Uiso 1 1 calc R . .
C65 C 0.9345(5) 0.7532(6) 0.9308(5) 0.063(3) Uani 1 1 d . . .
H65A H 0.9672 0.7740 0.9248 0.076 Uiso 1 1 calc R . .
C66 C 0.8863(4) 0.7506(5) 0.8919(4) 0.044(2) Uani 1 1 d . . .
H66A H 0.8871 0.7684 0.8586 0.053 Uiso 1 1 calc R . .
C67 C 0.6975(3) 0.6291(4) 0.8920(3) 0.0305(17) Uani 1 1 d . . .
H67A H 0.6681 0.6434 0.8618 0.037 Uiso 1 1 calc R . .
H67B H 0.6786 0.6167 0.9205 0.037 Uiso 1 1 calc R . .
C68 C 0.7267(3) 0.5713(3) 0.8759(3) 0.0222(14) Uani 1 1 d . . .
C69 C 0.7562(3) 0.5747(3) 0.8363(3) 0.0190(13) Uani 1 1 d . . .
C70 C 0.7789(3) 0.5184(3) 0.8201(3) 0.0262(16) Uani 1 1 d . . .
C71 C 0.7756(3) 0.4612(3) 0.8451(3) 0.0264(15) Uani 1 1 d . . .
H71A H 0.7922 0.4237 0.8343 0.032 Uiso 1 1 calc R . .
C72 C 0.7478(3) 0.4583(4) 0.8865(3) 0.0309(17) Uani 1 1 d . . .
C73 C 0.7236(3) 0.5130(3) 0.9011(3) 0.0257(15) Uani 1 1 d . . .
H73A H 0.7044 0.5110 0.9290 0.031 Uiso 1 1 calc R . .
C74 C 0.7459(3) 0.3985(4) 0.9137(3) 0.0304(17) Uani 1 1 d . . .
C75 C 0.7677(4) 0.3000(4) 0.9444(3) 0.039(2) Uani 1 1 d . . .
C76 C 0.7984(6) 0.2435(5) 0.9547(5) 0.069(3) Uani 1 1 d . . .
H76A H 0.8308 0.2372 0.9405 0.083 Uiso 1 1 calc R . .
C77 C 0.7822(7) 0.1977(5) 0.9848(5) 0.074(4) Uani 1 1 d . . .
H77A H 0.8037 0.1596 0.9924 0.088 Uiso 1 1 calc R . .
C78 C 0.7345(6) 0.2059(4) 1.0047(3) 0.060(3) Uani 1 1 d . . .
H78A H 0.7233 0.1727 1.0251 0.072 Uiso 1 1 calc R . .
C79 C 0.7028(6) 0.2612(4) 0.9954(4) 0.056(3) Uani 1 1 d . . .
H79A H 0.6700 0.2666 1.0091 0.067 Uiso 1 1 calc R . .
C80 C 0.7204(4) 0.3084(4) 0.9656(3) 0.038(2) Uani 1 1 d . . .
C81 C 0.8300(4) 0.4710(4) 0.7613(3) 0.0345(18) Uani 1 1 d . . .
H81A H 0.8468 0.4828 0.7318 0.052 Uiso 1 1 calc R . .
H81B H 0.8015 0.4378 0.7501 0.052 Uiso 1 1 calc R . .
H81C H 0.8593 0.4546 0.7901 0.052 Uiso 1 1 calc R . .
C82 C 0.7057(3) 0.5848(4) 0.6883(3) 0.0293(17) Uani 1 1 d . . .
H82A H 0.6905 0.5865 0.7188 0.035 Uiso 1 1 calc R . .
C83 C 0.6739(4) 0.5596(4) 0.6442(3) 0.0348(18) Uani 1 1 d . . .
H83A H 0.6369 0.5446 0.6431 0.042 Uiso 1 1 calc R . .
C84 C 0.6977(4) 0.5566(4) 0.6005(3) 0.039(2) Uani 1 1 d . . .
H84A H 0.6767 0.5388 0.5688 0.047 Uiso 1 1 calc R . .
C85 C 0.7510(4) 0.5789(4) 0.6026(3) 0.038(2) Uani 1 1 d . . .
H85A H 0.7676 0.5763 0.5729 0.045 Uiso 1 1 calc R . .
C86 C 0.7800(3) 0.6054(3) 0.6495(3) 0.0239(15) Uani 1 1 d . . .
C87 C 0.8397(3) 0.6297(3) 0.6568(3) 0.0278(16) Uani 1 1 d . . .
H87A H 0.8664 0.5942 0.6686 0.033 Uiso 1 1 calc R . .
H87B H 0.8462 0.6459 0.6230 0.033 Uiso 1 1 calc R . .
C88 C 0.9099(3) 0.6911(3) 0.7193(3) 0.0259(16) Uani 1 1 d . . .
H88A H 0.9168 0.7373 0.7267 0.031 Uiso 1 1 calc R . .
H88B H 0.9324 0.6778 0.6939 0.031 Uiso 1 1 calc R . .
C89 C 0.9287(3) 0.6538(4) 0.7693(3) 0.0269(16) Uani 1 1 d . . .
C90 C 0.9861(3) 0.6472(5) 0.7907(4) 0.041(2) Uani 1 1 d . . .
H90A H 1.0133 0.6646 0.7734 0.049 Uiso 1 1 calc R . .
C91 C 1.0023(4) 0.6149(5) 0.8371(4) 0.050(2) Uani 1 1 d . . .
H91A H 1.0410 0.6089 0.8523 0.060 Uiso 1 1 calc R . .
C92 C 0.9616(4) 0.5912(5) 0.8615(4) 0.048(2) Uani 1 1 d . . .
H92A H 0.9723 0.5690 0.8939 0.057 Uiso 1 1 calc R . .
C93 C 0.9067(4) 0.5997(4) 0.8392(3) 0.0359(18) Uani 1 1 d . . .
H93A H 0.8791 0.5834 0.8565 0.043 Uiso 1 1 calc R . .
C94 C 0.8212(3) 0.7408(3) 0.6727(3) 0.0246(15) Uani 1 1 d . . .
H94A H 0.7807 0.7318 0.6596 0.029 Uiso 1 1 calc R . .
H94B H 0.8369 0.7533 0.6422 0.029 Uiso 1 1 calc R . .
C95 C 0.8273(3) 0.7963(3) 0.7105(3) 0.0222(14) Uani 1 1 d . . .
C96 C 0.8083(3) 0.7912(3) 0.7573(3) 0.0166(13) Uani 1 1 d . . .
C97 C 0.8103(3) 0.8468(3) 0.7884(3) 0.0252(15) Uani 1 1 d . . .
C98 C 0.8318(3) 0.9033(3) 0.7758(3) 0.0224(15) Uani 1 1 d . . .
H98A H 0.8326 0.9398 0.7978 0.027 Uiso 1 1 calc R . .
C99 C 0.8529(3) 0.9070(3) 0.7297(3) 0.0190(14) Uani 1 1 d . . .
C100 C 0.8502(3) 0.8537(3) 0.6979(3) 0.0210(14) Uani 1 1 d . . .
H10B H 0.8643 0.8564 0.6667 0.025 Uiso 1 1 calc R . .
C101 C 0.8779(3) 0.9674(3) 0.7166(3) 0.0217(14) Uani 1 1 d . . .
C102 C 0.9057(3) 1.0682(3) 0.7218(3) 0.0259(15) Uani 1 1 d . . .
C103 C 0.9158(3) 1.1300(4) 0.7428(4) 0.0340(18) Uani 1 1 d . . .
H10C H 0.9018 1.1425 0.7725 0.041 Uiso 1 1 calc R . .
C104 C 0.9462(4) 1.1720(4) 0.7195(4) 0.043(2) Uani 1 1 d . . .
H10D H 0.9536 1.2139 0.7336 0.051 Uiso 1 1 calc R . .
C105 C 0.9665(3) 1.1542(4) 0.6755(3) 0.0344(18) Uani 1 1 d . . .
H10E H 0.9875 1.1842 0.6602 0.041 Uiso 1 1 calc R . .
C106 C 0.9565(3) 1.0942(4) 0.6539(3) 0.0327(18) Uani 1 1 d . . .
H10F H 0.9696 1.0829 0.6235 0.039 Uiso 1 1 calc R . .
C107 C 0.9267(3) 1.0504(3) 0.6775(3) 0.0239(15) Uani 1 1 d . . .
C108 C 0.7869(4) 0.8923(4) 0.8654(3) 0.0339(18) Uani 1 1 d . . .
H10G H 0.7699 0.8798 0.8947 0.051 Uiso 1 1 calc R . .
H10H H 0.7639 0.9256 0.8447 0.051 Uiso 1 1 calc R . .
H10I H 0.8248 0.9088 0.8791 0.051 Uiso 1 1 calc R . .
O1S O 0.3142(3) 0.8211(4) 0.6344(3) 0.073(2) Uani 1 1 d . . .
O2S O 0.9704(4) 0.4437(6) 0.4968(3) 0.093(3) Uani 1 1 d . . .
O3S O 0.6063(4) 0.4308(5) 0.5162(4) 0.092(3) Uani 1 1 d . . .
O4S O 1.1180(5) 0.2298(5) 0.8909(5) 0.110(4) Uani 1 1 d . . .
O5S O 0.9422(6) -0.0513(9) 0.8977(5) 0.160(6) Uani 1 1 d . . .
O6S O 0.6396(7) 0.8257(10) 0.6521(7) 0.191(8) Uani 1 1 d . . .
O7S O 0.420(2) 0.9680(12) 0.4702(12) 0.54(4) Uani 1 1 d . . .
O8S O 0.964(2) 0.818(2) 0.6163(19) 0.26(2) Uani 0.50 1 d P . .
O9S O 0.5730(9) 0.6552(11) 0.4812(10) 0.110(7) Uani 0.50 1 d P . .
O10S O 0.5788(12) 0.7148(12) 0.6389(11) 0.34(2) Uani 1 1 d . . .
O11S O 0.0743(6) 0.7462(9) 0.9087(7) 0.164(6) Uani 1 1 d . . .
H11S H 0.0862 0.7596 0.9394 0.246 Uiso 1 1 calc R . .
O12S O 0.2821(5) 0.6500(5) 0.5323(4) 0.106(4) Uani 1 1 d . . .
H12S H 0.2643 0.6230 0.5113 0.159 Uiso 1 1 calc R . .
O13S O 0.9986(11) 0.3964(14) 0.8574(10) 0.286(15) Uani 1 1 d . . .
H13S H 1.0075 0.4095 0.8885 0.429 Uiso 1 1 calc R . .
O14S O 0.9627(10) 0.6600(9) 0.5200(8) 0.244(12) Uani 1 1 d . . .
O15S O 1.0064(11) 0.0561(12) 0.9455(8) 0.119(9) Uani 0.50 1 d P . .
O16S O 0.9893(10) 0.935(3) 0.5787(11) 0.31(4) Uani 0.50 1 d P . .
O17S O 0.9272(9) 0.734(3) 0.5949(8) 0.23(2) Uani 0.50 1 d P . .
O18S O 0.6033(10) 0.8949(15) 0.5714(13) 0.153(12) Uani 0.50 1 d P . .
O19S O 0.9790(17) 0.9541(17) 0.516(4) 0.41(6) Uani 0.50 1 d P . .
O20S O 1.010(2) 0.2599(15) 0.8429(18) 0.25(2) Uani 0.50 1 d P . .
C109 C 0.3281(5) 0.6680(6) 0.5162(5) 0.078(4) Uani 1 1 d . . .
H10J H 0.3430 0.7074 0.5344 0.117 Uiso 1 1 calc R . .
H10K H 0.3186 0.6757 0.4783 0.117 Uiso 1 1 calc R . .
H10L H 0.3565 0.6341 0.5241 0.117 Uiso 1 1 calc R . .
C110 C 0.9412(13) 0.3767(16) 0.8459(12) 0.217(15) Uani 1 1 d . . .
H11B H 0.9222 0.3947 0.8721 0.326 Uiso 1 1 calc R . .
H11C H 0.9392 0.3299 0.8467 0.326 Uiso 1 1 calc R . .
H11D H 0.9227 0.3922 0.8110 0.326 Uiso 1 1 calc R . .
C111 C 0.1205(6) 0.7310(11) 0.8858(9) 0.141(9) Uani 1 1 d . . .
H11E H 0.1264 0.7658 0.8624 0.212 Uiso 1 1 calc R . .
H11F H 0.1125 0.6912 0.8656 0.212 Uiso 1 1 calc R . .
H11G H 0.1543 0.7254 0.9135 0.212 Uiso 1 1 calc R . .

loop_
_atom_site_aniso_label
_atom_site_aniso_U_11
_atom_site_aniso_U_22
_atom_site_aniso_U_33
_atom_site_aniso_U_23
_atom_site_aniso_U_13
_atom_site_aniso_U_12
Zn1 0.0177(4) 0.0204(4) 0.0210(4) 0.0012(3) -0.0001(3) 0.0002(3)
Zn2 0.0175(4) 0.0187(4) 0.0236(4) 0.0004(3) -0.0024(3) 0.0003(3)
Zn3 0.0294(4) 0.0173(4) 0.0298(4) 0.0000(3) 0.0170(4) -0.0028(3)
Zn4 0.0255(4) 0.0168(4) 0.0266(4) 0.0005(3) 0.0130(3) -0.0010(3)
S1 0.0149(8) 0.0230(9) 0.0375(10) -0.0068(7) 0.0028(7) -0.0015(7)
S2 0.0302(10) 0.0281(10) 0.0388(10) -0.0104(8) 0.0054(8) -0.0016(8)
S3 0.0235(9) 0.0230(9) 0.0318(9) 0.0009(7) 0.0124(7) -0.0031(7)
S4 0.0513(12) 0.0223(10) 0.0291(9) 0.0013(7) 0.0187(9) -0.0095(9)
Cl1 0.0551(16) 0.0642(19) 0.102(2) -0.0047(16) 0.0209(16) -0.0212(14)
Cl2 0.0330(12) 0.080(2) 0.087(2) 0.0086(16) 0.0131(13) 0.0061(12)
Cl3 0.0418(11) 0.0376(11) 0.0266(9) 0.0005(8) 0.0046(8) 0.0054(9)
Cl4 0.152(5) 0.146(5) 0.195(6) -0.103(5) 0.096(5) -0.080(4)
O1 0.018(2) 0.023(3) 0.025(2) 0.0023(19) -0.0009(19) -0.001(2)
O2 0.022(2) 0.015(2) 0.033(3) 0.007(2) -0.009(2) -0.0013(19)
O3 0.021(2) 0.020(2) 0.022(2) -0.0001(19) -0.0022(19) 0.0001(19)
O4 0.024(2) 0.025(2) 0.027(2) 0.0006(18) -0.0063(18) 0.0025(19)
O5 0.030(3) 0.016(2) 0.031(3) 0.002(2) 0.018(2) -0.003(2)
O6 0.046(3) 0.014(2) 0.036(3) 0.001(2) 0.026(3) 0.004(2)
O7 0.033(3) 0.018(3) 0.035(3) 0.001(2) 0.020(2) -0.002(2)
O8 0.042(3) 0.022(3) 0.038(3) -0.005(2) 0.024(3) -0.007(2)
O9 0.28(3) 0.086(10) 0.57(5) -0.076(18) 0.26(3) -0.004(13)
O10 0.058(5) 0.144(10) 0.114(8) 0.010(7) -0.012(5) -0.040(6)
O11 0.173(12) 0.132(10) 0.130(10) -0.009(8) 0.082(9) -0.087(10)
O12 0.106(9) 0.33(2) 0.072(7) 0.013(10) 0.019(7) -0.080(12)
O13 0.053(5) 0.050(5) 0.127(8) 0.009(5) -0.002(5) 0.005(4)
O14 0.054(6) 0.33(2) 0.147(11) -0.118(13) 0.021(7) 0.051(9)
O15 0.092(7) 0.144(10) 0.112(8) -0.064(7) 0.045(7) -0.046(7)
O16 0.098(10) 0.29(2) 0.43(3) 0.29(2) -0.120(15) -0.115(13)
O17 0.059(4) 0.056(4) 0.049(4) -0.006(3) -0.012(3) 0.004(4)
O18 0.043(3) 0.041(3) 0.031(3) 0.005(2) 0.012(3) 0.009(3)
O19 0.082(5) 0.037(3) 0.030(3) 0.004(3) 0.009(3) 0.002(3)
O20 0.052(4) 0.052(4) 0.041(3) 0.001(3) 0.022(3) 0.012(3)
O21 0.162(14) 0.25(2) 0.099(9) -0.008(11) -0.058(10) 0.008(14)
O22 0.147(11) 0.104(8) 0.099(8) 0.004(6) 0.016(8) -0.055(8)
O23 0.143(12) 0.226(18) 0.26(2) -0.166(16) 0.060(13) -0.112(13)
O24 0.49(14) 0.08(3) 0.17(5) 0.05(3) 0.10(7) 0.08(6)
O24' 0.20(2) 0.152(18) 0.22(2) -0.146(18) 0.08(2) -0.015(16)
N1 0.028(3) 0.021(3) 0.022(3) 0.000(2) 0.005(2) 0.006(3)
N2 0.017(3) 0.027(3) 0.017(3) 0.004(2) -0.002(2) 0.001(2)
N3 0.022(3) 0.020(3) 0.025(3) 0.001(2) 0.001(2) 0.002(2)
N4 0.021(3) 0.023(3) 0.024(3) 0.002(2) -0.002(2) -0.002(2)
N5 0.026(3) 0.018(3) 0.032(3) 0.005(2) -0.002(3) -0.004(3)
N6 0.015(3) 0.022(3) 0.046(4) 0.000(3) 0.001(3) -0.003(2)
N7 0.022(3) 0.019(3) 0.044(4) 0.002(3) 0.013(3) 0.006(2)
N8 0.037(4) 0.026(3) 0.019(3) -0.001(2) 0.001(3) -0.012(3)
N9 0.028(3) 0.020(3) 0.052(4) 0.004(3) 0.014(3) -0.001(3)
N10 0.040(4) 0.018(3) 0.033(3) -0.004(3) 0.022(3) -0.009(3)
N11 0.035(4) 0.027(3) 0.034(3) 0.003(3) 0.014(3) -0.011(3)
N12 0.032(3) 0.018(3) 0.030(3) -0.001(2) 0.016(3) -0.005(3)
N13 0.028(3) 0.015(3) 0.025(3) -0.002(2) 0.013(2) 0.002(2)
N14 0.028(3) 0.021(3) 0.035(3) -0.001(3) 0.009(3) -0.002(3)
N15 0.024(3) 0.016(3) 0.041(3) 0.006(3) 0.017(3) 0.001(2)
N16 0.048(4) 0.022(4) 0.064(5) 0.015(3) 0.015(4) -0.003(3)
C1 0.038(4) 0.034(4) 0.027(4) 0.003(3) 0.006(3) 0.009(4)
C2 0.052(6) 0.057(6) 0.033(4) 0.000(4) 0.020(4) 0.021(5)
C3 0.042(5) 0.077(7) 0.034(5) 0.006(5) 0.017(4) 0.028(5)
C4 0.021(4) 0.062(6) 0.031(4) 0.009(4) 0.004(3) 0.014(4)
C5 0.022(3) 0.024(4) 0.027(4) 0.009(3) 0.000(3) 0.011(3)
C6 0.017(3) 0.030(4) 0.033(4) 0.001(3) 0.003(3) 0.004(3)
C7 0.026(4) 0.025(4) 0.028(4) 0.005(3) -0.003(3) -0.001(3)
C8 0.026(4) 0.015(3) 0.019(3) -0.005(3) 0.001(3) 0.001(3)
C9 0.041(4) 0.022(4) 0.023(4) -0.001(3) -0.001(3) -0.002(3)
C10 0.051(5) 0.024(4) 0.025(4) 0.004(3) 0.012(4) -0.002(4)
C11 0.035(4) 0.027(4) 0.038(4) 0.001(3) 0.011(4) -0.007(3)
C12 0.030(4) 0.028(4) 0.024(4) -0.005(3) 0.006(3) -0.001(3)
C13 0.024(4) 0.022(4) 0.028(4) 0.001(3) 0.003(3) 0.000(3)
C14 0.021(3) 0.022(4) 0.018(3) -0.005(3) 0.007(3) -0.003(3)
C15 0.011(3) 0.021(4) 0.026(3) -0.002(3) 0.005(3) -0.002(3)
C16 0.021(3) 0.022(4) 0.021(3) -0.002(3) 0.004(3) 0.002(3)
C17 0.016(3) 0.023(4) 0.032(4) -0.004(3) 0.007(3) -0.003(3)
C18 0.017(3) 0.027(4) 0.034(4) -0.005(3) 0.007(3) -0.001(3)
C19 0.018(3) 0.020(4) 0.032(4) -0.008(3) 0.006(3) -0.002(3)
C20 0.013(3) 0.025(4) 0.036(4) -0.009(3) 0.008(3) 0.001(3)
C21 0.017(3) 0.022(4) 0.053(5) -0.007(3) 0.004(3) 0.002(3)
C22 0.029(4) 0.023(4) 0.057(5) 0.000(4) 0.008(4) 0.001(3)
C23 0.040(5) 0.023(4) 0.076(7) 0.001(4) 0.010(5) -0.009(4)
C24 0.025(4) 0.025(5) 0.089(7) -0.017(5) 0.008(4) -0.008(3)
C25 0.021(4) 0.021(4) 0.061(5) -0.008(4) 0.001(4) -0.006(3)
C26 0.020(3) 0.014(4) 0.047(5) -0.010(3) 0.008(3) 0.000(3)
C27 0.042(5) 0.025(4) 0.032(4) 0.007(3) -0.003(4) -0.002(4)
C28 0.034(4) 0.029(4) 0.020(3) 0.002(3) -0.005(3) 0.000(3)
C29 0.033(4) 0.035(4) 0.030(4) 0.007(3) 0.005(3) -0.001(4)
C30 0.060(6) 0.034(5) 0.027(4) 0.009(3) 0.024(4) 0.011(4)
C31 0.046(5) 0.029(4) 0.023(4) 0.000(3) 0.000(3) 0.002(4)
C32 0.034(4) 0.017(3) 0.017(3) 0.008(3) 0.004(3) 0.004(3)
C33 0.041(4) 0.025(4) 0.024(4) 0.003(3) 0.001(3) -0.012(3)
C34 0.034(4) 0.029(4) 0.048(5) 0.008(4) -0.009(4) 0.000(4)
C35 0.026(4) 0.014(4) 0.054(5) 0.001(3) -0.005(4) -0.004(3)
C36 0.026(4) 0.027(5) 0.077(7) 0.003(4) -0.001(4) 0.003(3)
C37 0.030(5) 0.026(5) 0.101(8) -0.011(5) 0.017(5) 0.009(4)
C38 0.029(4) 0.030(4) 0.072(6) -0.021(4) 0.021(4) -0.011(3)
C39 0.029(4) 0.023(4) 0.051(5) -0.010(3) 0.010(4) -0.004(3)
C40 0.021(3) 0.022(4) 0.026(4) 0.005(3) 0.000(3) -0.002(3)
C41 0.020(3) 0.021(4) 0.022(3) 0.002(3) 0.005(3) -0.003(3)
C42 0.021(3) 0.013(3) 0.014(3) 0.000(2) 0.002(3) -0.002(3)
C43 0.020(3) 0.025(4) 0.018(3) 0.000(3) 0.000(3) 0.003(3)
C44 0.025(4) 0.018(3) 0.029(4) 0.005(3) 0.006(3) 0.004(3)
C45 0.018(3) 0.023(4) 0.024(3) 0.005(3) 0.007(3) 0.000(3)
C46 0.016(3) 0.026(4) 0.022(3) -0.004(3) 0.002(3) -0.003(3)
C47 0.026(4) 0.023(4) 0.020(3) 0.003(3) 0.005(3) 0.000(3)
C48 0.040(4) 0.029(4) 0.027(4) 0.001(3) 0.016(3) 0.005(3)
C49 0.061(6) 0.028(4) 0.033(4) 0.008(3) 0.018(4) 0.011(4)
C50 0.072(7) 0.025(4) 0.041(5) 0.006(4) 0.029(5) 0.012(4)
C51 0.080(8) 0.032(5) 0.043(5) -0.016(4) 0.015(5) -0.011(5)
C52 0.046(5) 0.044(6) 0.056(6) -0.009(4) 0.009(5) -0.005(4)
C53 0.038(4) 0.026(4) 0.030(4) -0.001(3) 0.011(3) -0.004(3)
C54 0.024(2) 0.025(2) 0.027(2) 0.0006(18) -0.0063(18) 0.0025(19)
C54' 0.024(2) 0.025(2) 0.027(2) 0.0006(18) -0.0063(18) 0.0025(19)
C55 0.039(5) 0.023(4) 0.075(7) 0.010(4) 0.015(5) -0.007(4)
C56 0.044(5) 0.023(5) 0.085(7) 0.011(5) 0.012(5) -0.006(4)
C57 0.028(4) 0.028(5) 0.109(9) -0.011(5) 0.021(5) 0.000(4)
C58 0.042(5) 0.022(4) 0.083(7) -0.009(4) 0.038(5) -0.002(4)
C59 0.041(5) 0.013(4) 0.061(5) -0.007(3) 0.034(4) -0.004(3)
C60 0.052(5) 0.031(5) 0.046(5) -0.011(4) 0.032(4) -0.011(4)
C61 0.049(5) 0.031(4) 0.022(4) -0.004(3) 0.005(3) -0.008(4)
C62 0.040(5) 0.026(4) 0.036(4) -0.004(3) 0.008(4) -0.005(3)
C63 0.073(7) 0.060(7) 0.036(5) 0.008(5) 0.002(5) -0.015(6)
C64 0.050(7) 0.116(11) 0.056(7) 0.011(7) -0.018(5) -0.027(7)
C65 0.043(6) 0.076(8) 0.068(7) 0.009(6) 0.007(5) -0.015(5)
C66 0.036(5) 0.049(6) 0.049(5) -0.006(4) 0.011(4) -0.006(4)
C67 0.039(4) 0.023(4) 0.036(4) -0.003(3) 0.025(4) -0.003(3)
C68 0.023(3) 0.018(3) 0.026(3) 0.000(3) 0.008(3) -0.003(3)
C69 0.021(3) 0.013(3) 0.026(3) 0.002(3) 0.011(3) -0.005(3)
C70 0.027(4) 0.018(4) 0.034(4) 0.000(3) 0.006(3) -0.007(3)
C71 0.030(4) 0.019(4) 0.034(4) 0.005(3) 0.014(3) 0.007(3)
C72 0.029(4) 0.023(4) 0.042(4) 0.000(3) 0.011(3) -0.011(3)
C73 0.026(4) 0.023(4) 0.030(4) 0.005(3) 0.010(3) -0.008(3)
C74 0.035(4) 0.020(4) 0.038(4) 0.005(3) 0.014(3) -0.007(3)
C75 0.049(5) 0.020(4) 0.044(5) 0.003(3) -0.002(4) -0.003(4)
C76 0.086(8) 0.033(6) 0.088(8) 0.027(5) 0.017(7) 0.015(6)
C77 0.127(12) 0.033(6) 0.058(7) 0.014(5) 0.014(7) 0.007(7)
C78 0.124(11) 0.027(5) 0.027(4) 0.005(4) 0.013(5) -0.011(6)
C79 0.108(9) 0.026(5) 0.037(5) -0.004(4) 0.023(5) -0.010(5)
C80 0.068(6) 0.023(4) 0.021(4) -0.004(3) 0.009(4) -0.010(4)
C81 0.050(5) 0.024(4) 0.036(4) 0.004(3) 0.025(4) 0.010(4)
C82 0.033(4) 0.023(4) 0.034(4) 0.007(3) 0.011(3) -0.006(3)
C83 0.036(4) 0.020(4) 0.045(5) 0.009(3) 0.003(4) -0.008(3)
C84 0.049(5) 0.032(5) 0.033(4) -0.004(3) 0.002(4) -0.015(4)
C85 0.059(6) 0.023(4) 0.035(4) 0.002(3) 0.019(4) -0.003(4)
C86 0.031(4) 0.017(3) 0.025(3) -0.003(3) 0.008(3) -0.006(3)
C87 0.038(4) 0.022(4) 0.030(4) -0.002(3) 0.019(3) -0.005(3)
C88 0.027(4) 0.021(4) 0.034(4) 0.001(3) 0.016(3) -0.001(3)
C89 0.029(4) 0.022(4) 0.031(4) -0.009(3) 0.010(3) -0.001(3)
C90 0.025(4) 0.050(5) 0.047(5) -0.006(4) 0.007(4) 0.013(4)
C91 0.035(5) 0.063(7) 0.049(5) -0.007(5) 0.002(4) 0.008(4)
C92 0.049(6) 0.044(6) 0.047(5) 0.005(4) 0.004(4) 0.008(4)
C93 0.039(5) 0.039(5) 0.030(4) 0.009(4) 0.009(4) 0.005(4)
C94 0.031(4) 0.021(4) 0.024(3) 0.002(3) 0.010(3) -0.002(3)
C95 0.021(3) 0.019(4) 0.030(4) 0.000(3) 0.012(3) 0.001(3)
C96 0.013(3) 0.010(3) 0.029(3) 0.003(3) 0.009(3) 0.001(2)
C97 0.027(4) 0.022(4) 0.032(4) -0.001(3) 0.020(3) 0.001(3)
C98 0.024(4) 0.012(3) 0.033(4) 0.001(3) 0.011(3) 0.006(3)
C99 0.019(3) 0.016(3) 0.025(3) 0.004(3) 0.011(3) -0.003(3)
C100 0.017(3) 0.020(3) 0.028(3) 0.002(3) 0.008(3) 0.001(3)
C101 0.018(3) 0.020(4) 0.029(4) 0.002(3) 0.010(3) -0.002(3)
C102 0.024(4) 0.018(4) 0.036(4) 0.010(3) 0.005(3) 0.003(3)
C103 0.034(4) 0.018(4) 0.055(5) 0.000(3) 0.020(4) 0.001(3)
C104 0.042(5) 0.015(4) 0.070(6) -0.006(4) 0.012(4) -0.004(4)
C105 0.028(4) 0.025(4) 0.054(5) 0.010(4) 0.018(4) -0.007(3)
C106 0.027(4) 0.033(4) 0.041(4) 0.009(4) 0.013(3) -0.001(3)
C107 0.022(3) 0.019(4) 0.033(4) 0.010(3) 0.010(3) 0.002(3)
C108 0.047(5) 0.028(4) 0.034(4) -0.013(3) 0.023(4) -0.006(4)
O1S 0.059(5) 0.076(6) 0.074(5) 0.004(4) -0.006(4) -0.017(4)
O2S 0.067(5) 0.168(10) 0.044(4) 0.021(5) 0.015(4) 0.000(6)
O3S 0.088(7) 0.098(7) 0.101(7) 0.005(6) 0.044(6) 0.002(6)
O4S 0.119(9) 0.088(7) 0.121(9) -0.003(6) 0.019(7) 0.004(7)
O5S 0.107(10) 0.238(18) 0.119(10) 0.054(11) -0.008(8) -0.012(11)
O6S 0.176(15) 0.25(2) 0.173(15) -0.049(14) 0.090(13) -0.085(15)
O7S 1.19(10) 0.23(2) 0.41(4) -0.19(3) 0.64(6) -0.27(4)
O8S 0.23(4) 0.26(4) 0.29(5) 0.09(4) 0.08(4) 0.22(4)
O9S 0.102(15) 0.098(15) 0.144(19) -0.020(14) 0.056(15) 0.028(13)
O10S 0.45(4) 0.26(2) 0.43(4) 0.25(3) 0.35(3) 0.17(3)
O11S 0.109(10) 0.208(17) 0.176(15) 0.003(13) 0.035(10) -0.008(11)
O12S 0.123(9) 0.090(7) 0.090(7) -0.001(6) -0.007(6) 0.013(7)
O13S 0.22(2) 0.32(3) 0.26(3) -0.03(2) -0.08(2) -0.07(2)
O14S 0.30(2) 0.138(14) 0.217(19) -0.048(13) -0.123(18) -0.028(15)
O15S 0.16(2) 0.14(2) 0.080(13) -0.017(13) 0.071(14) -0.060(17)
O16S 0.037(12) 0.80(13) 0.094(18) 0.06(4) 0.038(12) 0.06(3)
O17S 0.060(13) 0.56(8) 0.057(12) -0.01(2) 0.006(10) 0.13(3)
O18S 0.076(15) 0.17(3) 0.21(3) 0.05(2) 0.028(18) -0.023(17)
O19S 0.15(3) 0.11(3) 1.04(17) 0.00(6) 0.30(7) 0.06(2)
O20S 0.38(6) 0.10(2) 0.30(5) -0.10(3) 0.15(5) -0.04(3)
C109 0.086(8) 0.068(8) 0.108(10) -0.045(7) 0.081(8) -0.048(7)
C110 0.19(3) 0.22(3) 0.19(3) 0.06(2) -0.06(2) 0.03(3)
C111 0.046(8) 0.18(2) 0.21(2) 0.080(17) 0.036(11) 0.028(10)

loop_
_atom_type_symbol
_atom_type_description
_atom_type_scat_dispersion_real
_atom_type_scat_dispersion_imag
_atom_type_scat_source
C C 0.0033 0.0016 'International Tables Vol C Tables 4.2.6.8 and 6.1.1.4'
H H 0.0000 0.0000 'International Tables Vol C Tables 4.2.6.8 and 6.1.1.4'
N N 0.0061 0.0033 'International Tables Vol C Tables 4.2.6.8 and 6.1.1.4'
O O 0.0106 0.0060 'International Tables Vol C Tables 4.2.6.8 and 6.1.1.4'
S S 0.1246 0.1234 'International Tables Vol C Tables 4.2.6.8 and 6.1.1.4'
Cl Cl 0.1484 0.1585 'International Tables Vol C Tables 4.2.6.8 and 6.1.1.4'
Zn Zn 0.2839 1.4301 'International Tables Vol C Tables 4.2.6.8 and 6.1.1.4'

loop_
_geom_angle_atom_site_label_1
_geom_angle_atom_site_label_2
_geom_angle_atom_site_label_3
_geom_angle
N3 Zn1 O1 111.9(2)
N3 Zn1 O3 99.9(2)
O1 Zn1 O3 78.97(18)
N3 Zn1 N1 129.2(2)
O1 Zn1 N1 113.5(2)
O3 Zn1 N1 109.9(2)
N3 Zn1 N2 79.8(2)
O1 Zn1 N2 89.1(2)
O3 Zn1 N2 167.1(2)
N1 Zn1 N2 79.3(2)
N3 Zn1 Zn2 121.67(17)
O1 Zn1 Zn2 40.18(13)
O3 Zn1 Zn2 41.34(13)
N1 Zn1 Zn2 107.63(16)
N2 Zn1 Zn2 128.21(16)
O1 Zn2 N6 102.3(2)
O1 Zn2 O3 79.15(18)
N6 Zn2 O3 114.6(2)
O1 Zn2 N4 103.3(2)
N6 Zn2 N4 140.5(2)
O3 Zn2 N4 99.4(2)
O1 Zn2 N5 170.7(2)
N6 Zn2 N5 79.5(2)
O3 Zn2 N5 91.8(2)
N4 Zn2 N5 80.0(2)
O1 Zn2 O2 71.23(17)
N6 Zn2 O2 79.3(2)
O3 Zn2 O2 149.56(17)
N4 Zn2 O2 81.1(2)
N5 Zn2 O2 118.02(19)
O1 Zn2 Zn1 40.55(14)
N6 Zn2 Zn1 124.98(19)
O3 Zn2 Zn1 41.16(13)
N4 Zn2 Zn1 93.71(16)
N5 Zn2 Zn1 131.20(16)
O2 Zn2 Zn1 108.45(11)
O7 Zn3 O5 79.03(19)
O7 Zn3 N9 102.1(2)
O5 Zn3 N9 114.5(2)
O7 Zn3 N11 107.0(2)
O5 Zn3 N11 106.6(2)
N9 Zn3 N11 133.1(3)
O7 Zn3 N10 168.7(2)
O5 Zn3 N10 90.1(2)
N9 Zn3 N10 79.3(3)
N11 Zn3 N10 79.0(2)
O7 Zn3 Zn4 41.22(14)
O5 Zn3 Zn4 40.88(13)
N9 Zn3 Zn4 125.9(2)
N11 Zn3 Zn4 99.87(19)
N10 Zn3 Zn4 129.22(16)
O5 Zn4 N12 101.8(2)
O5 Zn4 O7 78.78(18)
N12 Zn4 O7 113.6(2)
O5 Zn4 N14 106.9(2)
N12 Zn4 N14 132.9(2)
O7 Zn4 N14 108.2(2)
O5 Zn4 N13 168.0(2)
N12 Zn4 N13 79.1(2)
O7 Zn4 N13 89.9(2)
N14 Zn4 N13 80.1(2)
O5 Zn4 Zn3 40.91(13)
N12 Zn4 Zn3 124.90(17)
O7 Zn4 Zn3 40.93(13)
N14 Zn4 Zn3 100.83(18)
N13 Zn4 Zn3 129.20(15)
C26 S1 C20 89.0(4)
C47 S2 C53 89.3(4)
C107 S3 C101 89.3(3)
C80 S4 C74 89.9(4)
O11 Cl1 O10 126.1(9)
O11 Cl1 O12 112.0(9)
O10 Cl1 O12 107.2(8)
O11 Cl1 O9 97.9(11)
O10 Cl1 O9 104.4(11)
O12 Cl1 O9 107.0(16)
O16 Cl2 O14 114.5(15)
O16 Cl2 O13 109.9(7)
O14 Cl2 O13 108.6(8)
O16 Cl2 O15 110.2(13)
O14 Cl2 O15 101.1(8)
O13 Cl2 O15 112.3(6)
O18 Cl3 O17 110.3(4)
O18 Cl3 O19 109.1(4)
O17 Cl3 O19 109.7(4)
O18 Cl3 O20 109.4(4)
O17 Cl3 O20 109.0(4)
O19 Cl3 O20 109.3(4)
O23 Cl4 O24' 113.8(12)
O23 Cl4 O22 112.1(11)
O24' Cl4 O22 104.6(14)
O23 Cl4 O21 106.2(14)
O24' Cl4 O21 102.4(14)
O22 Cl4 O21 117.6(10)
O23 Cl4 O24 73(2)
O24' Cl4 O24 63.6(19)
O22 Cl4 O24 77(2)
O21 Cl4 O24 163(2)
C15 O1 Zn2 124.4(4)
C15 O1 Zn1 127.3(4)
Zn2 O1 Zn1 99.3(2)
C16 O2 C27 118.3(5)
C16 O2 Zn2 110.3(4)
C27 O2 Zn2 130.5(4)
C42 O3 Zn1 127.3(4)
C42 O3 Zn2 126.5(4)
Zn1 O3 Zn2 97.5(2)
C43 O4 C54' 123.0(9)
C43 O4 C54 112.6(8)
C54' O4 C54 10.6(12)
C69 O5 Zn4 126.4(4)
C69 O5 Zn3 127.4(4)
Zn4 O5 Zn3 98.2(2)
C70 O6 C81 117.1(6)
C96 O7 Zn3 126.6(4)
C96 O7 Zn4 127.3(4)
Zn3 O7 Zn4 97.9(2)
C97 O8 C108 117.5(6)
C5 N1 C1 119.7(7)
C5 N1 Zn1 116.5(5)
C1 N1 Zn1 123.7(5)
C6 N2 C13 112.9(6)
C6 N2 C7 111.7(6)
C13 N2 C7 110.3(5)
C6 N2 Zn1 108.4(4)
C13 N2 Zn1 111.0(4)
C7 N2 Zn1 102.0(4)
C8 N3 C12 120.1(6)
C8 N3 Zn1 116.3(5)
C12 N3 Zn1 123.6(5)
C32 N4 C28 119.6(6)
C32 N4 Zn2 115.3(5)
C28 N4 Zn2 123.3(5)
C34 N5 C33 113.1(6)
C34 N5 C40 109.6(6)
C33 N5 C40 111.1(6)
C34 N5 Zn2 104.3(5)
C33 N5 Zn2 110.9(4)
C40 N5 Zn2 107.5(4)
C35 N6 C39 121.0(7)
C35 N6 Zn2 114.4(5)
C39 N6 Zn2 123.8(5)
C20 N7 C21 110.4(6)
C48 N8 C47 108.9(6)
C59 N9 C55 119.7(7)
C59 N9 Zn3 114.9(6)
C55 N9 Zn3 125.2(6)
C61 N10 C60 112.3(6)
C61 N10 C67 114.0(6)
C60 N10 C67 110.0(6)
C61 N10 Zn3 110.3(5)
C60 N10 Zn3 102.2(4)
C67 N10 Zn3 107.2(4)
C66 N11 C62 117.8(7)
C66 N11 Zn3 124.4(6)
C62 N11 Zn3 117.8(5)
C86 N12 C82 119.5(7)
C86 N12 Zn4 115.3(5)
C82 N12 Zn4 125.2(5)
C87 N13 C88 112.8(6)
C87 N13 C94 109.9(6)
C88 N13 C94 112.5(5)
C87 N13 Zn4 103.0(4)
C88 N13 Zn4 108.7(4)
C94 N13 Zn4 109.4(4)
C89 N14 C93 119.0(7)
C89 N14 Zn4 116.7(5)
C93 N14 Zn4 124.3(5)
C101 N15 C102 110.2(6)
C74 N16 C75 111.6(7)
N1 C1 C2 122.2(8)
N1 C1 H1A 118.9
C2 C1 H1A 118.9
C3 C2 C1 118.3(8)
C3 C2 H2A 120.8
C1 C2 H2A 120.8
C2 C3 C4 119.4(8)
C2 C3 H3A 120.3
C4 C3 H3A 120.3
C3 C4 C5 119.1(8)
C3 C4 H4A 120.5
C5 C4 H4A 120.5
N1 C5 C4 121.3(7)
N1 C5 C6 119.1(6)
C4 C5 C6 119.5(7)
N2 C6 C5 112.2(6)
N2 C6 H6A 109.2
C5 C6 H6A 109.2
N2 C6 H6B 109.2
C5 C6 H6B 109.2
H6A C6 H6B 107.9
N2 C7 C8 110.6(6)
N2 C7 H7A 109.5
C8 C7 H7A 109.5
N2 C7 H7B 109.5
C8 C7 H7B 109.5
H7A C7 H7B 108.1
N3 C8 C9 121.2(7)
N3 C8 C7 115.6(6)
C9 C8 C7 123.1(6)
C10 C9 C8 119.8(7)
C10 C9 H9A 120.1
C8 C9 H9A 120.1
C9 C10 C11 119.1(7)
C9 C10 H10A 120.4
C11 C10 H10A 120.4
C12 C11 C10 118.5(7)
C12 C11 H11A 120.7
C10 C11 H11A 120.7
N3 C12 C11 121.2(7)
N3 C12 H12A 119.4
C11 C12 H12A 119.4
N2 C13 C14 112.5(6)
N2 C13 H13A 109.1
C14 C13 H13A 109.1
N2 C13 H13B 109.1
C14 C13 H13B 109.1
H13A C13 H13B 107.8
C15 C14 C19 119.2(6)
C15 C14 C13 121.1(6)
C19 C14 C13 119.6(6)
O1 C15 C14 122.1(6)
O1 C15 C16 119.2(6)
C14 C15 C16 118.7(6)
C17 C16 O2 123.5(6)
C17 C16 C15 122.4(6)
O2 C16 C15 114.2(6)
C16 C17 C18 119.1(7)
C16 C17 H17A 120.4
C18 C17 H17A 120.4
C19 C18 C17 119.2(7)
C19 C18 C20 122.4(7)
C17 C18 C20 118.4(7)
C18 C19 C14 121.3(7)
C18 C19 H19A 119.4
C14 C19 H19A 119.4
N7 C20 C18 122.8(7)
N7 C20 S1 115.3(5)
C18 C20 S1 121.8(6)
C26 C21 N7 115.7(7)
C26 C21 C22 120.7(7)
N7 C21 C22 123.5(7)
C21 C22 C23 117.8(8)
C21 C22 H22A 121.1
C23 C22 H22A 121.1
C24 C23 C22 120.6(8)
C24 C23 H23A 119.7
C22 C23 H23A 119.7
C23 C24 C25 122.7(8)
C23 C24 H24A 118.7
C25 C24 H24A 118.7
C24 C25 C26 116.5(8)
C24 C25 H25A 121.8
C26 C25 H25A 121.8
C21 C26 C25 121.7(7)
C21 C26 S1 109.6(5)
C25 C26 S1 128.6(6)
O2 C27 H27A 109.5
O2 C27 H27B 109.5
H27A C27 H27B 109.5
O2 C27 H27C 109.5
H27A C27 H27C 109.5
H27B C27 H27C 109.5
N4 C28 C29 122.7(7)
N4 C28 H28A 118.7
C29 C28 H28A 118.7
C28 C29 C30 118.1(8)
C28 C29 H29A 121.0
C30 C29 H29A 121.0
C31 C30 C29 118.6(7)
C31 C30 H30A 120.7
C29 C30 H30A 120.7
C30 C31 C32 120.5(7)
C30 C31 H31A 119.7
C32 C31 H31A 119.7
N4 C32 C31 120.5(7)
N4 C32 C33 118.1(6)
C31 C32 C33 121.5(7)
N5 C33 C32 113.0(6)
N5 C33 H33A 109.0
C32 C33 H33A 109.0
N5 C33 H33B 109.0
C32 C33 H33B 109.0
H33A C33 H33B 107.8
N5 C34 C35 111.8(6)
N5 C34 H34A 109.2
C35 C34 H34A 109.2
N5 C34 H34B 109.2
C35 C34 H34B 109.2
H34A C34 H34B 107.9
N6 C35 C36 118.9(8)
N6 C35 C34 117.1(7)
C36 C35 C34 123.8(8)
C37 C36 C35 120.1(9)
C37 C36 H36A 120.0
C35 C36 H36A 120.0
C36 C37 C38 120.6(8)
C36 C37 H37A 119.7
C38 C37 H37A 119.7
C37 C38 C39 118.5(9)
C37 C38 H38A 120.7
C39 C38 H38A 120.7
N6 C39 C38 120.9(8)
N6 C39 H39A 119.6
C38 C39 H39A 119.6
N5 C40 C41 114.8(6)
N5 C40 H40A 108.6
C41 C40 H40A 108.6
N5 C40 H40B 108.6
C41 C40 H40B 108.6
H40A C40 H40B 107.6
C46 C41 C42 119.6(6)
C46 C41 C40 119.6(6)
C42 C41 C40 120.7(6)
O3 C42 C41 121.8(6)
O3 C42 C43 119.3(6)
C41 C42 C43 118.9(6)
O4 C43 C44 124.5(6)
O4 C43 C42 115.0(6)
C44 C43 C42 120.4(6)
C43 C44 C45 120.5(6)
C43 C44 H44A 119.7
C45 C44 H44A 119.7
C46 C45 C44 118.1(6)
C46 C45 C47 122.9(6)
C44 C45 C47 119.0(6)
C45 C46 C41 122.3(6)
C45 C46 H46A 118.8
C41 C46 H46A 118.8
N8 C47 C45 123.6(6)
N8 C47 S2 115.5(5)
C45 C47 S2 120.9(5)
N8 C48 C49 123.6(8)
N8 C48 C53 117.2(7)
C49 C48 C53 119.2(8)
C50 C49 C48 117.2(9)
C50 C49 H49A 121.4
C48 C49 H49A 121.4
C51 C50 C49 123.5(8)
C51 C50 H50A 118.2
C49 C50 H50A 118.2
C50 C51 C52 121.4(9)
C50 C51 H51A 119.3
C52 C51 H51A 119.3
C53 C52 C51 116.4(9)
C53 C52 H52A 121.8
C51 C52 H52A 121.8
C52 C53 C48 122.1(8)
C52 C53 S2 128.8(7)
C48 C53 S2 109.1(6)
O4 C54 H54A 109.5
O4 C54 H54B 109.5
H54A C54 H54B 109.5
O4 C54 H54C 109.5
H54A C54 H54C 109.5
H54B C54 H54C 109.5
O4 C54' H54D 109.5
O4 C54' H54E 109.5
H54D C54' H54E 109.5
O4 C54' H54F 109.5
H54D C54' H54F 109.5
H54E C54' H54F 109.5
N9 C55 C56 122.5(10)
N9 C55 H55A 118.7
C56 C55 H55A 118.7
C57 C56 C55 117.3(10)
C57 C56 H56A 121.4
C55 C56 H56A 121.4
C58 C57 C56 121.3(9)
C58 C57 H57A 119.4
C56 C57 H57A 119.4
C57 C58 C59 118.6(9)
C57 C58 H58A 120.7
C59 C58 H58A 120.7
N9 C59 C58 120.6(9)
N9 C59 C60 116.3(7)
C58 C59 C60 123.0(8)
N10 C60 C59 111.0(6)
N10 C60 H60A 109.4
C59 C60 H60A 109.4
N10 C60 H60B 109.4
C59 C60 H60B 109.4
H60A C60 H60B 108.0
N10 C61 C62 112.3(6)
N10 C61 H61A 109.1
C62 C61 H61A 109.1
N10 C61 H61B 109.1
C62 C61 H61B 109.1
H61A C61 H61B 107.9
N11 C62 C63 121.6(8)
N11 C62 C61 117.4(7)
C63 C62 C61 120.8(8)
C62 C63 C64 119.6(9)
C62 C63 H63A 120.2
C64 C63 H63A 120.2
C65 C64 C63 118.8(10)
C65 C64 H64A 120.6
C63 C64 H64A 120.6
C64 C65 C66 118.7(10)
C64 C65 H65A 120.6
C66 C65 H65A 120.6
N11 C66 C65 123.4(9)
N11 C66 H66A 118.3
C65 C66 H66A 118.3
N10 C67 C68 113.6(6)
N10 C67 H67A 108.8
C68 C67 H67A 108.8
N10 C67 H67B 108.8
C68 C67 H67B 108.8
H67A C67 H67B 107.7
C69 C68 C73 119.2(6)
C69 C68 C67 121.4(6)
C73 C68 C67 119.4(6)
O5 C69 C68 121.4(6)
O5 C69 C70 119.5(6)
C68 C69 C70 119.1(6)
O6 C70 C71 124.5(7)
O6 C70 C69 114.3(6)
C71 C70 C69 121.2(7)
C70 C71 C72 119.6(7)
C70 C71 H71A 120.2
C72 C71 H71A 120.2
C73 C72 C71 119.2(7)
C73 C72 C74 121.5(7)
C71 C72 C74 119.3(7)
C72 C73 C68 121.7(7)
C72 C73 H73A 119.2
C68 C73 H73A 119.2
N16 C74 C72 125.7(7)
N16 C74 S4 113.8(6)
C72 C74 S4 120.4(6)
N16 C75 C80 115.7(8)
N16 C75 C76 125.1(10)
C80 C75 C76 119.2(9)
C77 C76 C75 119.9(12)
C77 C76 H76A 120.0
C75 C76 H76A 120.0
C76 C77 C78 120.4(11)
C76 C77 H77A 119.8
C78 C77 H77A 119.8
C79 C78 C77 121.5(10)
C79 C78 H78A 119.3
C77 C78 H78A 119.3
C80 C79 C78 117.7(11)
C80 C79 H79A 121.1
C78 C79 H79A 121.1
C79 C80 C75 121.3(9)
C79 C80 S4 129.9(8)
C75 C80 S4 108.8(6)
O6 C81 H81A 109.5
O6 C81 H81B 109.5
H81A C81 H81B 109.5
O6 C81 H81C 109.5
H81A C81 H81C 109.5
H81B C81 H81C 109.5
N12 C82 C83 123.4(7)
N12 C82 H82A 118.3
C83 C82 H82A 118.3
C82 C83 C84 117.1(8)
C82 C83 H83A 121.5
C84 C83 H83A 121.5
C85 C84 C83 120.9(8)
C85 C84 H84A 119.5
C83 C84 H84A 119.6
C84 C85 C86 117.7(8)
C84 C85 H85A 121.1
C86 C85 H85A 121.1
N12 C86 C85 121.4(7)
N12 C86 C87 116.2(6)
C85 C86 C87 122.4(7)
N13 C87 C86 109.9(6)
N13 C87 H87A 109.7
C86 C87 H87A 109.7
N13 C87 H87B 109.7
C86 C87 H87B 109.7
H87A C87 H87B 108.2
N13 C88 C89 112.1(6)
N13 C88 H88A 109.2
C89 C88 H88A 109.2
N13 C88 H88B 109.2
C89 C88 H88B 109.2
H88A C88 H88B 107.9
N14 C89 C90 121.9(7)
N14 C89 C88 118.7(7)
C90 C89 C88 119.3(7)
C91 C90 C89 118.3(9)
C91 C90 H90A 120.8
C89 C90 H90A 120.8
C90 C91 C92 119.3(9)
C90 C91 H91A 120.4
C92 C91 H91A 120.4
C93 C92 C91 119.8(9)
C93 C92 H92A 120.1
C91 C92 H92A 120.1
C92 C93 N14 121.8(8)
C92 C93 H93A 119.1
N14 C93 H93A 119.1
N13 C94 C95 113.9(6)
N13 C94 H94A 108.8
C95 C94 H94A 108.8
N13 C94 H94B 108.8
C95 C94 H94B 108.8
H94A C94 H94B 107.7
C100 C95 C96 119.7(6)
C100 C95 C94 119.7(6)
C96 C95 C94 120.6(6)
O7 C96 C95 122.6(6)
O7 C96 C97 119.8(6)
C95 C96 C97 117.6(6)
C98 C97 O8 123.7(6)
C98 C97 C96 122.8(6)
O8 C97 C96 113.5(6)
C97 C98 C99 118.9(6)
C97 C98 H98A 120.5
C99 C98 H98A 120.5
C100 C99 C98 119.5(6)
C100 C99 C101 121.2(6)
C98 C99 C101 119.3(6)
C99 C100 C95 121.4(6)
C99 C100 H10B 119.3
C95 C100 H10B 119.3
N15 C101 C99 123.9(6)
N15 C101 S3 115.7(5)
C99 C101 S3 120.3(5)
N15 C102 C103 124.4(7)
N15 C102 C107 115.6(6)
C103 C102 C107 119.9(7)
C104 C103 C102 118.7(8)
C104 C103 H10C 120.6
C102 C103 H10C 120.6
C103 C104 C105 121.1(8)
C103 C104 H10D 119.5
C105 C104 H10D 119.5
C106 C105 C104 121.1(7)
C106 C105 H10E 119.4
C104 C105 H10E 119.4
C105 C106 C107 118.8(8)
C105 C106 H10F 120.6
C107 C106 H10F 120.6
C106 C107 C102 120.3(7)
C106 C107 S3 130.5(6)
C102 C107 S3 109.2(5)
O8 C108 H10G 109.5
O8 C108 H10H 109.5
H10G C108 H10H 109.5
O8 C108 H10I 109.5
H10G C108 H10I 109.5
H10H C108 H10I 109.5
C111 O11S H11S 109.5
C109 O12S H12S 109.5
C110 O13S H13S 109.5
O12S C109 H10J 109.5
O12S C109 H10K 109.5
H10J C109 H10K 109.5
O12S C109 H10L 109.5
H10J C109 H10L 109.5
H10K C109 H10L 109.5
O13S C110 H11B 109.5
O13S C110 H11C 109.5
H11B C110 H11C 109.5
O13S C110 H11D 109.5
H11B C110 H11D 109.5
H11C C110 H11D 109.5
O11S C111 H11E 109.5
O11S C111 H11F 109.5
H11E C111 H11F 109.5
O11S C111 H11G 109.5
H11E C111 H11G 109.5
H11F C111 H11G 109.5

loop_
_geom_bond_atom_site_label_1
_geom_bond_atom_site_label_2
_geom_bond_distance
Zn1 N3 2.025(6)
Zn1 O1 2.032(5)
Zn1 O3 2.048(5)
Zn1 N1 2.066(6)
Zn1 N2 2.210(5)
Zn1 Zn2 3.0848(11)
Zn2 O1 2.016(5)
Zn2 N6 2.037(6)
Zn2 O3 2.055(5)
Zn2 N4 2.069(6)
Zn2 N5 2.170(6)
Zn2 O2 2.446(5)
Zn3 O7 2.030(5)
Zn3 O5 2.031(5)
Zn3 N9 2.043(6)
Zn3 N11 2.056(7)
Zn3 N10 2.206(6)
Zn3 Zn4 3.0700(11)
Zn4 O5 2.030(5)
Zn4 N12 2.034(6)
Zn4 O7 2.042(5)
Zn4 N14 2.046(6)
Zn4 N13 2.193(6)
S1 C26 1.737(8)
S1 C20 1.747(7)
S2 C47 1.740(7)
S2 C53 1.744(8)
S3 C107 1.722(7)
S3 C101 1.759(7)
S4 C80 1.737(9)
S4 C74 1.766(8)
Cl1 O11 1.334(10)
Cl1 O10 1.343(9)
Cl1 O12 1.380(11)
Cl1 O9 1.483(15)
Cl2 O16 1.303(13)
Cl2 O14 1.357(11)
Cl2 O13 1.425(9)
Cl2 O15 1.453(11)
Cl3 O18 1.413(6)
Cl3 O17 1.428(7)
Cl3 O19 1.441(7)
Cl3 O20 1.441(6)
Cl4 O23 1.381(13)
Cl4 O24' 1.397(16)
Cl4 O22 1.448(12)
Cl4 O21 1.535(15)
Cl4 O24 2.14(9)
O1 C15 1.344(8)
O2 C16 1.381(8)
O2 C27 1.444(9)
O3 C42 1.333(8)
O4 C43 1.350(8)
O4 C54' 1.415(9)
O4 C54 1.415(9)
O5 C69 1.357(8)
O6 C70 1.365(9)
O6 C81 1.438(9)
O7 C96 1.333(8)
O8 C97 1.379(8)
O8 C108 1.431(9)
N1 C5 1.318(9)
N1 C1 1.340(10)
N2 C6 1.474(9)
N2 C13 1.488(9)
N2 C7 1.494(9)
N3 C8 1.326(9)
N3 C12 1.336(10)
N4 C32 1.345(9)
N4 C28 1.346(10)
N5 C34 1.473(10)
N5 C33 1.478(10)
N5 C40 1.485(9)
N6 C35 1.339(10)
N6 C39 1.361(11)
N7 C20 1.312(10)
N7 C21 1.384(10)
N8 C48 1.365(10)
N8 C47 1.366(10)
N9 C59 1.332(10)
N9 C55 1.338(12)
N10 C61 1.474(10)
N10 C60 1.478(10)
N10 C67 1.497(10)
N11 C66 1.331(11)
N11 C62 1.360(10)
N12 C86 1.320(9)
N12 C82 1.340(10)
N13 C87 1.464(9)
N13 C88 1.482(10)
N13 C94 1.486(9)
N14 C89 1.329(10)
N14 C93 1.350(10)
N15 C101 1.304(9)
N15 C102 1.384(9)
N16 C74 1.306(11)
N16 C75 1.388(11)
C1 C2 1.389(12)
C1 H1A 0.9500
C2 C3 1.366(14)
C2 H2A 0.9500
C3 C4 1.386(13)
C3 H3A 0.9500
C4 C5 1.393(10)
C4 H4A 0.9500
C5 C6 1.491(10)
C6 H6A 0.9900
C6 H6B 0.9900
C7 C8 1.519(10)
C7 H7A 0.9900
C7 H7B 0.9900
C8 C9 1.368(10)
C9 C10 1.364(12)
C9 H9A 0.9500
C10 C11 1.382(11)
C10 H10A 0.9500
C11 C12 1.381(11)
C11 H11A 0.9500
C12 H12A 0.9500
C13 C14 1.506(10)
C13 H13A 0.9900
C13 H13B 0.9900
C14 C15 1.391(9)
C14 C19 1.408(10)
C15 C16 1.399(10)
C16 C17 1.369(10)
C17 C18 1.409(10)
C17 H17A 0.9500
C18 C19 1.382(11)
C18 C20 1.456(10)
C19 H19A 0.9500
C21 C26 1.381(11)
C21 C22 1.397(12)
C22 C23 1.403(12)
C22 H22A 0.9500
C23 C24 1.365(14)
C23 H23A 0.9500
C24 C25 1.393(13)
C24 H24A 0.9500
C25 C26 1.403(10)
C25 H25A 0.9500
C27 H27A 0.9800
C27 H27B 0.9800
C27 H27C 0.9800
C28 C29 1.368(11)
C28 H28A 0.9500
C29 C30 1.409(12)
C29 H29A 0.9500
C30 C31 1.372(13)
C30 H30A 0.9500
C31 C32 1.381(11)
C31 H31A 0.9500
C32 C33 1.495(11)
C33 H33A 0.9900
C33 H33B 0.9900
C34 C35 1.478(13)
C34 H34A 0.9900
C34 H34B 0.9900
C35 C36 1.415(12)
C36 C37 1.346(15)
C36 H36A 0.9500
C37 C38 1.378(14)
C37 H37A 0.9500
C38 C39 1.380(11)
C38 H38A 0.9500
C39 H39A 0.9500
C40 C41 1.516(10)
C40 H40A 0.9900
C40 H40B 0.9900
C41 C46 1.391(10)
C41 C42 1.395(9)
C42 C43 1.415(9)
C43 C44 1.383(10)
C44 C45 1.415(10)
C44 H44A 0.9500
C45 C46 1.379(10)
C45 C47 1.449(10)
C46 H46A 0.9500
C48 C49 1.402(11)
C48 C53 1.404(11)
C49 C50 1.381(13)
C49 H49A 0.9500
C50 C51 1.324(14)
C50 H50A 0.9500
C51 C52 1.412(14)
C51 H51A 0.9500
C52 C53 1.381(12)
C52 H52A 0.9500
C54 H54A 0.9800
C54 H54B 0.9800
C54 H54C 0.9800
C54' H54D 0.9800
C54' H54E 0.9800
C54' H54F 0.9800
C55 C56 1.370(13)
C55 H55A 0.9500
C56 C57 1.363(15)
C56 H56A 0.9500
C57 C58 1.364(15)
C57 H57A 0.9500
C58 C59 1.385(12)
C58 H58A 0.9500
C59 C60 1.503(13)
C60 H60A 0.9900
C60 H60B 0.9900
C61 C62 1.502(11)
C61 H61A 0.9900
C61 H61B 0.9900
C62 C63 1.370(13)
C63 C64 1.388(16)
C63 H63A 0.9500
C64 C65 1.368(16)
C64 H64A 0.9500
C65 C66 1.377(14)
C65 H65A 0.9500
C66 H66A 0.9500
C67 C68 1.507(10)
C67 H67A 0.9900
C67 H67B 0.9900
C68 C69 1.382(9)
C68 C73 1.393(10)
C69 C70 1.404(10)
C70 C71 1.372(10)
C71 C72 1.397(10)
C71 H71A 0.9500
C72 C73 1.375(11)
C72 C74 1.443(11)
C73 H73A 0.9500
C75 C80 1.394(13)
C75 C76 1.391(13)
C76 C77 1.352(16)
C76 H76A 0.9500
C77 C78 1.382(18)
C77 H77A 0.9500
C78 C79 1.382(15)
C78 H78A 0.9500
C79 C80 1.379(12)
C79 H79A 0.9500
C81 H81A 0.9800
C81 H81B 0.9800
C81 H81C 0.9800
C82 C83 1.348(11)
C82 H82A 0.9500
C83 C84 1.386(12)
C83 H83A 0.9500
C84 C85 1.372(12)
C84 H84A 0.9500
C85 C86 1.391(11)
C85 H85A 0.9500
C86 C87 1.515(10)
C87 H87A 0.9900
C87 H87B 0.9900
C88 C89 1.502(10)
C88 H88A 0.9900
C88 H88B 0.9900
C89 C90 1.398(11)
C90 C91 1.367(14)
C90 H90A 0.9500
C91 C92 1.381(14)
C91 H91A 0.9500
C92 C93 1.352(13)
C92 H92A 0.9500
C93 H93A 0.9500
C94 C95 1.509(10)
C94 H94A 0.9900
C94 H94B 0.9900
C95 C100 1.393(10)
C95 C96 1.401(9)
C96 C97 1.412(10)
C97 C98 1.359(10)
C98 C99 1.411(9)
C98 H98A 0.9500
C99 C100 1.381(10)
C99 C101 1.474(9)
C100 H10B 0.9500
C102 C103 1.403(11)
C102 C107 1.412(10)
C103 C104 1.372(12)
C103 H10C 0.9500
C104 C105 1.397(13)
C104 H10D 0.9500
C105 C106 1.374(12)
C105 H10E 0.9500
C106 C107 1.392(10)
C106 H10F 0.9500
C108 H10G 0.9800
C108 H10H 0.9800
C108 H10I 0.9800
O11S C111 1.42(2)
O11S H11S 0.8400
O12S C109 1.335(14)
O12S H12S 0.8400
O13S C110 1.43(3)
O13S H13S 0.8400
C109 H10J 0.9800
C109 H10K 0.9800
C109 H10L 0.9800
C110 H11B 0.9800
C110 H11C 0.9800
C110 H11D 0.9800
C111 H11E 0.9800
C111 H11F 0.9800
C111 H11G 0.9800

loop_
_geom_torsion_atom_site_label_1
_geom_torsion_atom_site_label_2
_geom_torsion_atom_site_label_3
_geom_torsion_atom_site_label_4
_geom_torsion
N3 Zn1 Zn2 O1 -87.0(3)
O3 Zn1 Zn2 O1 -153.8(3)
N1 Zn1 Zn2 O1 105.8(3)
N2 Zn1 Zn2 O1 15.7(3)
N3 Zn1 Zn2 N6 -21.6(3)
O1 Zn1 Zn2 N6 65.4(3)
O3 Zn1 Zn2 N6 -88.4(3)
N1 Zn1 Zn2 N6 171.2(3)
N2 Zn1 Zn2 N6 81.1(3)
N3 Zn1 Zn2 O3 66.7(3)
O1 Zn1 Zn2 O3 153.8(3)
N1 Zn1 Zn2 O3 -100.4(3)
N2 Zn1 Zn2 O3 169.5(3)
N3 Zn1 Zn2 N4 166.9(3)
O1 Zn1 Zn2 N4 -106.1(3)
O3 Zn1 Zn2 N4 100.1(3)
N1 Zn1 Zn2 N4 -0.3(2)
N2 Zn1 Zn2 N4 -90.4(3)
N3 Zn1 Zn2 N5 86.9(3)
O1 Zn1 Zn2 N5 173.9(3)
O3 Zn1 Zn2 N5 20.1(3)
N1 Zn1 Zn2 N5 -80.3(3)
N2 Zn1 Zn2 N5 -170.4(3)
N3 Zn1 Zn2 O2 -111.3(2)
O1 Zn1 Zn2 O2 -24.3(2)
O3 Zn1 Zn2 O2 -178.1(2)
N1 Zn1 Zn2 O2 81.6(2)
N2 Zn1 Zn2 O2 -8.6(2)
O7 Zn3 Zn4 O5 -151.3(3)
N9 Zn3 Zn4 O5 -86.9(3)
N11 Zn3 Zn4 O5 104.0(3)
N10 Zn3 Zn4 O5 20.2(3)
O7 Zn3 Zn4 N12 -86.5(3)
O5 Zn3 Zn4 N12 64.8(3)
N9 Zn3 Zn4 N12 -22.1(3)
N11 Zn3 Zn4 N12 168.8(3)
N10 Zn3 Zn4 N12 85.0(3)
O5 Zn3 Zn4 O7 151.3(3)
N9 Zn3 Zn4 O7 64.4(3)
N11 Zn3 Zn4 O7 -104.6(3)
N10 Zn3 Zn4 O7 171.5(3)
O7 Zn3 Zn4 N14 105.3(3)
O5 Zn3 Zn4 N14 -103.4(3)
N9 Zn3 Zn4 N14 169.7(3)
N11 Zn3 Zn4 N14 0.7(2)
N10 Zn3 Zn4 N14 -83.1(3)
O7 Zn3 Zn4 N13 19.3(3)
O5 Zn3 Zn4 N13 170.6(3)
N9 Zn3 Zn4 N13 83.7(3)
N11 Zn3 Zn4 N13 -85.4(3)
N10 Zn3 Zn4 N13 -169.2(3)
N6 Zn2 O1 C15 81.0(5)
O3 Zn2 O1 C15 -166.0(5)
N4 Zn2 O1 C15 -68.7(5)
N5 Zn2 O1 C15 -178(47)
O2 Zn2 O1 C15 6.9(5)
Zn1 Zn2 O1 C15 -148.7(6)
N6 Zn2 O1 Zn1 -130.3(2)
O3 Zn2 O1 Zn1 -17.23(19)
N4 Zn2 O1 Zn1 80.0(2)
N5 Zn2 O1 Zn1 -29.8(15)
O2 Zn2 O1 Zn1 155.7(2)
N3 Zn1 O1 C15 -98.9(5)
O3 Zn1 O1 C15 164.7(5)
N1 Zn1 O1 C15 57.6(6)
N2 Zn1 O1 C15 -20.3(5)
Zn2 Zn1 O1 C15 147.4(6)
N3 Zn1 O1 Zn2 113.7(2)
O3 Zn1 O1 Zn2 17.31(19)
N1 Zn1 O1 Zn2 -89.8(2)
N2 Zn1 O1 Zn2 -167.7(2)
O1 Zn2 O2 C16 -7.7(4)
N6 Zn2 O2 C16 -114.8(5)
O3 Zn2 O2 C16 6.2(6)
N4 Zn2 O2 C16 99.7(4)
N5 Zn2 O2 C16 173.3(4)
Zn1 Zn2 O2 C16 8.7(4)
O1 Zn2 O2 C27 -176.1(7)
N6 Zn2 O2 C27 76.8(6)
O3 Zn2 O2 C27 -162.2(6)
N4 Zn2 O2 C27 -68.7(6)
N5 Zn2 O2 C27 4.9(7)
Zn1 Zn2 O2 C27 -159.7(6)
N3 Zn1 O3 C42 83.9(5)
O1 Zn1 O3 C42 -165.6(5)
N1 Zn1 O3 C42 -54.3(5)
N2 Zn1 O3 C42 171.3(8)
Zn2 Zn1 O3 C42 -148.7(6)
N3 Zn1 O3 Zn2 -127.5(2)
O1 Zn1 O3 Zn2 -16.89(19)
N1 Zn1 O3 Zn2 94.3(2)
N2 Zn1 O3 Zn2 -40.0(10)
O1 Zn2 O3 C42 166.1(5)
N6 Zn2 O3 C42 -95.2(5)
N4 Zn2 O3 C42 64.3(5)
N5 Zn2 O3 C42 -15.9(5)
O2 Zn2 O3 C42 152.7(5)
Zn1 Zn2 O3 C42 149.1(6)
O1 Zn2 O3 Zn1 17.01(19)
N6 Zn2 O3 Zn1 115.7(2)
N4 Zn2 O3 Zn1 -84.8(2)
N5 Zn2 O3 Zn1 -165.0(2)
O2 Zn2 O3 Zn1 3.6(5)
N12 Zn4 O5 C69 78.9(6)
O7 Zn4 O5 C69 -169.1(6)
N14 Zn4 O5 C69 -63.3(6)
N13 Zn4 O5 C69 171.9(9)
Zn3 Zn4 O5 C69 -150.4(6)
N12 Zn4 O5 Zn3 -130.7(2)
O7 Zn4 O5 Zn3 -18.7(2)
N14 Zn4 O5 Zn3 87.1(2)
N13 Zn4 O5 Zn3 -37.7(11)
O7 Zn3 O5 C69 168.7(6)
N9 Zn3 O5 C69 -92.8(6)
N11 Zn3 O5 C69 64.1(6)
N10 Zn3 O5 C69 -14.5(5)
Zn4 Zn3 O5 C69 150.0(6)
O7 Zn3 O5 Zn4 18.8(2)
N9 Zn3 O5 Zn4 117.2(3)
N11 Zn3 O5 Zn4 -85.9(2)
N10 Zn3 O5 Zn4 -164.5(2)
O5 Zn3 O7 C96 -168.6(6)
N9 Zn3 O7 C96 78.4(6)
N11 Zn3 O7 C96 -64.4(6)
N10 Zn3 O7 C96 174.6(10)
Zn4 Zn3 O7 C96 -149.9(6)
O5 Zn3 O7 Zn4 -18.7(2)
N9 Zn3 O7 Zn4 -131.6(2)
N11 Zn3 O7 Zn4 85.5(3)
N10 Zn3 O7 Zn4 -35.5(13)
O5 Zn4 O7 C96 168.3(6)
N12 Zn4 O7 C96 -93.7(6)
N14 Zn4 O7 C96 64.0(6)
N13 Zn4 O7 C96 -15.6(6)
Zn3 Zn4 O7 C96 149.6(7)
O5 Zn4 O7 Zn3 18.7(2)
N12 Zn4 O7 Zn3 116.7(2)
N14 Zn4 O7 Zn3 -85.6(3)
N13 Zn4 O7 Zn3 -165.2(2)
N3 Zn1 N1 C5 73.7(6)
O1 Zn1 N1 C5 -77.9(5)
O3 Zn1 N1 C5 -164.2(5)
N2 Zn1 N1 C5 6.4(5)
Zn2 Zn1 N1 C5 -120.5(5)
N3 Zn1 N1 C1 -104.6(6)
O1 Zn1 N1 C1 103.9(6)
O3 Zn1 N1 C1 17.6(6)
N2 Zn1 N1 C1 -171.8(6)
Zn2 Zn1 N1 C1 61.3(6)
N3 Zn1 N2 C6 -149.4(5)
O1 Zn1 N2 C6 98.1(5)
O3 Zn1 N2 C6 120.8(9)
N1 Zn1 N2 C6 -16.0(4)
Zn2 Zn1 N2 C6 88.1(5)
N3 Zn1 N2 C13 86.1(4)
O1 Zn1 N2 C13 -26.3(4)
O3 Zn1 N2 C13 -3.7(11)
N1 Zn1 N2 C13 -140.5(5)
Zn2 Zn1 N2 C13 -36.4(5)
N3 Zn1 N2 C7 -31.4(4)
O1 Zn1 N2 C7 -143.9(4)
O3 Zn1 N2 C7 -121.2(9)
N1 Zn1 N2 C7 102.0(4)
Zn2 Zn1 N2 C7 -153.9(4)
O1 Zn1 N3 C8 102.4(5)
O3 Zn1 N3 C8 -175.6(5)
N1 Zn1 N3 C8 -49.5(6)
N2 Zn1 N3 C8 17.5(5)
Zn2 Zn1 N3 C8 146.3(4)
O1 Zn1 N3 C12 -77.5(6)
O3 Zn1 N3 C12 4.5(6)
N1 Zn1 N3 C12 130.5(6)
N2 Zn1 N3 C12 -162.4(6)
Zn2 Zn1 N3 C12 -33.6(6)
O1 Zn2 N4 C32 -157.5(5)
N6 Zn2 N4 C32 73.4(6)
O3 Zn2 N4 C32 -76.5(5)
N5 Zn2 N4 C32 13.7(5)
O2 Zn2 N4 C32 134.3(5)
Zn1 Zn2 N4 C32 -117.6(5)
O1 Zn2 N4 C28 7.4(6)
N6 Zn2 N4 C28 -121.8(6)
O3 Zn2 N4 C28 88.3(6)
N5 Zn2 N4 C28 178.5(6)
O2 Zn2 N4 C28 -60.8(6)
Zn1 Zn2 N4 C28 47.3(6)
O1 Zn2 N5 C34 -132.5(13)
N6 Zn2 N5 C34 -30.1(5)
O3 Zn2 N5 C34 -144.8(5)
N4 Zn2 N5 C34 116.0(5)
O2 Zn2 N5 C34 41.7(5)
Zn1 Zn2 N5 C34 -157.8(4)
O1 Zn2 N5 C33 105.5(14)
N6 Zn2 N5 C33 -152.1(5)
O3 Zn2 N5 C33 93.2(5)
N4 Zn2 N5 C33 -6.1(5)
O2 Zn2 N5 C33 -80.3(5)
Zn1 Zn2 N5 C33 80.1(5)
O1 Zn2 N5 C40 -16.1(17)
N6 Zn2 N5 C40 86.3(5)
O3 Zn2 N5 C40 -28.4(5)
N4 Zn2 N5 C40 -127.7(5)
O2 Zn2 N5 C40 158.1(4)
Zn1 Zn2 N5 C40 -41.5(5)
O1 Zn2 N6 C35 -169.2(5)
O3 Zn2 N6 C35 107.2(5)
N4 Zn2 N6 C35 -39.8(7)
N5 Zn2 N6 C35 20.1(5)
O2 Zn2 N6 C35 -101.3(5)
Zn1 Zn2 N6 C35 153.6(4)
O1 Zn2 N6 C39 0.8(6)
O3 Zn2 N6 C39 -82.8(6)
N4 Zn2 N6 C39 130.1(6)
N5 Zn2 N6 C39 -169.9(6)
O2 Zn2 N6 C39 68.7(6)
Zn1 Zn2 N6 C39 -36.5(7)
O7 Zn3 N9 C59 -171.9(5)
O5 Zn3 N9 C59 104.7(5)
N11 Zn3 N9 C59 -44.2(7)
N10 Zn3 N9 C59 19.5(5)
Zn4 Zn3 N9 C59 150.6(5)
O7 Zn3 N9 C55 4.0(7)
O5 Zn3 N9 C55 -79.4(7)
N11 Zn3 N9 C55 131.7(6)
N10 Zn3 N9 C55 -164.6(7)
Zn4 Zn3 N9 C55 -33.4(7)
O7 Zn3 N10 C61 109.3(12)
O5 Zn3 N10 C61 92.7(5)
N9 Zn3 N10 C61 -152.3(5)
N11 Zn3 N10 C61 -14.2(5)
Zn4 Zn3 N10 C61 79.7(5)
O7 Zn3 N10 C60 -131.1(11)
O5 Zn3 N10 C60 -147.6(5)
N9 Zn3 N10 C60 -32.7(5)
N11 Zn3 N10 C60 105.5(5)
Zn4 Zn3 N10 C60 -160.7(4)
O7 Zn3 N10 C67 -15.4(15)
O5 Zn3 N10 C67 -31.9(5)
N9 Zn3 N10 C67 83.0(5)
N11 Zn3 N10 C67 -138.8(5)
Zn4 Zn3 N10 C67 -45.0(6)
O7 Zn3 N11 C66 16.8(7)
O5 Zn3 N11 C66 100.2(7)
N9 Zn3 N11 C66 -109.2(7)
N10 Zn3 N11 C66 -173.0(7)
Zn4 Zn3 N11 C66 58.7(7)
O7 Zn3 N11 C62 -163.6(6)
O5 Zn3 N11 C62 -80.3(6)
N9 Zn3 N11 C62 70.4(7)
N10 Zn3 N11 C62 6.5(6)
Zn4 Zn3 N11 C62 -121.8(6)
O5 Zn4 N12 C86 -174.2(5)
O7 Zn4 N12 C86 103.0(5)
N14 Zn4 N12 C86 -47.4(6)
N13 Zn4 N12 C86 17.9(5)
Zn3 Zn4 N12 C86 148.5(4)
O5 Zn4 N12 C82 5.1(6)
O7 Zn4 N12 C82 -77.7(6)
N14 Zn4 N12 C82 131.9(6)
N13 Zn4 N12 C82 -162.8(6)
Zn3 Zn4 N12 C82 -32.2(7)
O5 Zn4 N13 C87 -128.0(10)
N12 Zn4 N13 C87 -32.6(5)
O7 Zn4 N13 C87 -146.7(5)
N14 Zn4 N13 C87 104.9(5)
Zn3 Zn4 N13 C87 -159.2(4)
O5 Zn4 N13 C88 112.0(11)
N12 Zn4 N13 C88 -152.5(5)
O7 Zn4 N13 C88 93.4(4)
N14 Zn4 N13 C88 -15.1(4)
Zn3 Zn4 N13 C88 80.9(4)
O5 Zn4 N13 C94 -11.2(13)
N12 Zn4 N13 C94 84.2(5)
O7 Zn4 N13 C94 -29.9(4)
N14 Zn4 N13 C94 -138.3(5)
Zn3 Zn4 N13 C94 -42.3(5)
O5 Zn4 N14 C89 -162.8(5)
N12 Zn4 N14 C89 72.2(6)
O7 Zn4 N14 C89 -79.4(5)
N13 Zn4 N14 C89 7.3(5)
Zn3 Zn4 N14 C89 -121.1(5)
O5 Zn4 N14 C93 16.8(7)
N12 Zn4 N14 C93 -108.2(6)
O7 Zn4 N14 C93 100.2(6)
N13 Zn4 N14 C93 -173.2(7)
Zn3 Zn4 N14 C93 58.5(6)
C5 N1 C1 C2 -0.5(12)
Zn1 N1 C1 C2 177.7(6)
N1 C1 C2 C3 0.5(13)
C1 C2 C3 C4 0.4(14)
C2 C3 C4 C5 -1.4(14)
C1 N1 C5 C4 -0.6(11)
Zn1 N1 C5 C4 -178.9(6)
C1 N1 C5 C6 -176.5(7)
Zn1 N1 C5 C6 5.2(8)
C3 C4 C5 N1 1.5(12)
C3 C4 C5 C6 177.4(8)
C13 N2 C6 C5 146.0(6)
C7 N2 C6 C5 -88.9(7)
Zn1 N2 C6 C5 22.7(7)
N1 C5 C6 N2 -19.8(9)
C4 C5 C6 N2 164.2(7)
C6 N2 C7 C8 156.4(6)
C13 N2 C7 C8 -77.1(7)
Zn1 N2 C7 C8 40.9(6)
C12 N3 C8 C9 -0.8(10)
Zn1 N3 C8 C9 179.3(5)
C12 N3 C8 C7 -178.1(6)
Zn1 N3 C8 C7 2.0(8)
N2 C7 C8 N3 -31.8(8)
N2 C7 C8 C9 151.0(7)
N3 C8 C9 C10 0.9(11)
C7 C8 C9 C10 178.0(7)
C8 C9 C10 C11 -0.3(12)
C9 C10 C11 C12 -0.3(12)
C8 N3 C12 C11 0.1(11)
Zn1 N3 C12 C11 -180.0(6)
C10 C11 C12 N3 0.4(12)
C6 N2 C13 C14 -58.0(7)
C7 N2 C13 C14 176.2(6)
Zn1 N2 C13 C14 63.9(6)
N2 C13 C14 C15 -60.6(8)
N2 C13 C14 C19 122.8(7)
Zn2 O1 C15 C14 173.7(5)
Zn1 O1 C15 C14 33.8(9)
Zn2 O1 C15 C16 -5.3(8)
Zn1 O1 C15 C16 -145.2(5)
C19 C14 C15 O1 -176.8(6)
C13 C14 C15 O1 6.6(10)
C19 C14 C15 C16 2.2(10)
C13 C14 C15 C16 -174.4(6)
C27 O2 C16 C17 -2.1(10)
Zn2 O2 C16 C17 -172.1(5)
C27 O2 C16 C15 177.7(6)
Zn2 O2 C16 C15 7.8(7)
O1 C15 C16 C17 176.8(6)
C14 C15 C16 C17 -2.2(10)
O1 C15 C16 O2 -3.0(9)
C14 C15 C16 O2 178.0(6)
O2 C16 C17 C18 179.0(6)
C15 C16 C17 C18 -0.9(10)
C16 C17 C18 C19 3.8(10)
C16 C17 C18 C20 -178.1(6)
C17 C18 C19 C14 -3.8(10)
C20 C18 C19 C14 178.2(6)
C15 C14 C19 C18 0.8(10)
C13 C14 C19 C18 177.4(6)
C21 N7 C20 C18 177.6(6)
C21 N7 C20 S1 0.0(8)
C19 C18 C20 N7 179.1(7)
C17 C18 C20 N7 1.1(10)
C19 C18 C20 S1 -3.5(10)
C17 C18 C20 S1 178.6(5)
C26 S1 C20 N7 -0.3(6)
C26 S1 C20 C18 -177.9(6)
C20 N7 C21 C26 0.5(9)
C20 N7 C21 C22 -178.6(7)
C26 C21 C22 C23 -1.0(12)
N7 C21 C22 C23 178.0(8)
C21 C22 C23 C24 -0.7(14)
C22 C23 C24 C25 2.3(15)
C23 C24 C25 C26 -2.1(14)
N7 C21 C26 C25 -177.9(7)
C22 C21 C26 C25 1.1(12)
N7 C21 C26 S1 -0.7(9)
C22 C21 C26 S1 178.4(6)
C24 C25 C26 C21 0.4(12)
C24 C25 C26 S1 -176.3(7)
C20 S1 C26 C21 0.5(6)
C20 S1 C26 C25 177.5(8)
C32 N4 C28 C29 1.7(11)
Zn2 N4 C28 C29 -162.5(6)
N4 C28 C29 C30 0.2(11)
C28 C29 C30 C31 -1.0(11)
C29 C30 C31 C32 -0.1(12)
C28 N4 C32 C31 -2.8(10)
Zn2 N4 C32 C31 162.6(5)
C28 N4 C32 C33 175.6(6)
Zn2 N4 C32 C33 -19.0(8)
C30 C31 C32 N4 2.0(11)
C30 C31 C32 C33 -176.3(7)
C34 N5 C33 C32 -118.1(7)
C40 N5 C33 C32 118.1(7)
Zn2 N5 C33 C32 -1.3(7)
N4 C32 C33 N5 13.2(9)
C31 C32 C33 N5 -168.4(6)
C33 N5 C34 C35 156.7(6)
C40 N5 C34 C35 -78.7(8)
Zn2 N5 C34 C35 36.1(7)
C39 N6 C35 C36 0.1(11)
Zn2 N6 C35 C36 170.5(6)
C39 N6 C35 C34 -175.0(7)
Zn2 N6 C35 C34 -4.7(9)
N5 C34 C35 N6 -23.3(10)
N5 C34 C35 C36 161.8(7)
N6 C35 C36 C37 -1.2(12)
C34 C35 C36 C37 173.6(8)
C35 C36 C37 C38 2.2(14)
C36 C37 C38 C39 -2.2(14)
C35 N6 C39 C38 -0.1(11)
Zn2 N6 C39 C38 -169.5(6)
C37 C38 C39 N6 1.1(12)
C34 N5 C40 C41 178.8(6)
C33 N5 C40 C41 -55.6(8)
Zn2 N5 C40 C41 65.9(6)
N5 C40 C41 C46 121.8(7)
N5 C40 C41 C42 -62.3(8)
Zn1 O3 C42 C41 169.5(5)
Zn2 O3 C42 C41 29.4(9)
Zn1 O3 C42 C43 -12.0(9)
Zn2 O3 C42 C43 -152.2(5)
C46 C41 C42 O3 -177.2(6)
C40 C41 C42 O3 6.9(10)
C46 C41 C42 C43 4.3(10)
C40 C41 C42 C43 -171.6(6)
C54' O4 C43 C44 -7.8(17)
C54 O4 C43 C44 -5.8(15)
C54' O4 C43 C42 172.9(15)
C54 O4 C43 C42 175.0(14)
O3 C42 C43 O4 -3.6(9)
C41 C42 C43 O4 174.9(6)
O3 C42 C43 C44 177.1(6)
C41 C42 C43 C44 -4.4(10)
O4 C43 C44 C45 -177.5(6)
C42 C43 C44 C45 1.7(11)
C43 C44 C45 C46 1.0(10)
C43 C44 C45 C47 178.7(6)
C44 C45 C46 C41 -1.1(10)
C47 C45 C46 C41 -178.7(6)
C42 C41 C46 C45 -1.6(10)
C40 C41 C46 C45 174.3(6)
C48 N8 C47 C45 -177.0(6)
C48 N8 C47 S2 2.7(7)
C46 C45 C47 N8 -167.9(6)
C44 C45 C47 N8 14.5(10)
C46 C45 C47 S2 12.4(9)
C44 C45 C47 S2 -165.2(5)
C53 S2 C47 N8 -2.2(6)
C53 S2 C47 C45 177.5(6)
C47 N8 C48 C49 177.2(7)
C47 N8 C48 C53 -1.9(9)
N8 C48 C49 C50 -177.7(7)
C53 C48 C49 C50 1.5(11)
C48 C49 C50 C51 -2.3(13)
C49 C50 C51 C52 1.4(15)
C50 C51 C52 C53 0.4(14)
C51 C52 C53 C48 -1.2(13)
C51 C52 C53 S2 177.7(7)
N8 C48 C53 C52 179.4(8)
C49 C48 C53 C52 0.2(12)
N8 C48 C53 S2 0.3(8)
C49 C48 C53 S2 -178.9(6)
C47 S2 C53 C52 -178.0(8)
C47 S2 C53 C48 1.0(6)
C59 N9 C55 C56 2.0(12)
Zn3 N9 C55 C56 -173.7(6)
N9 C55 C56 C57 -1.6(13)
C55 C56 C57 C58 0.3(14)
C56 C57 C58 C59 0.4(14)
C55 N9 C59 C58 -1.2(12)
Zn3 N9 C59 C58 175.0(6)
C55 N9 C59 C60 -176.9(7)
Zn3 N9 C59 C60 -0.7(9)
C57 C58 C59 N9 0.0(12)
C57 C58 C59 C60 175.4(8)
C61 N10 C60 C59 159.6(6)
C67 N10 C60 C59 -72.3(8)
Zn3 N10 C60 C59 41.3(7)
N9 C59 C60 N10 -30.3(10)
C58 C59 C60 N10 154.2(7)
C60 N10 C61 C62 -94.1(8)
C67 N10 C61 C62 139.9(6)
Zn3 N10 C61 C62 19.3(7)
C66 N11 C62 C63 -1.9(13)
Zn3 N11 C62 C63 178.6(7)
C66 N11 C62 C61 -177.7(8)
Zn3 N11 C62 C61 2.7(10)
N10 C61 C62 N11 -15.3(10)
N10 C61 C62 C63 168.8(8)
N11 C62 C63 C64 1.1(16)
C61 C62 C63 C64 176.8(11)
C62 C63 C64 C65 2(2)
C63 C64 C65 C66 -3(2)
C62 N11 C66 C65 -0.1(14)
Zn3 N11 C66 C65 179.4(8)
C64 C65 C66 N11 2.8(18)
C61 N10 C67 C68 -54.3(8)
C60 N10 C67 C68 178.5(6)
Zn3 N10 C67 C68 68.1(7)
N10 C67 C68 C69 -59.2(9)
N10 C67 C68 C73 121.4(7)
Zn4 O5 C69 C68 174.8(5)
Zn3 O5 C69 C68 32.8(9)
Zn4 O5 C69 C70 -8.4(9)
Zn3 O5 C69 C70 -150.4(5)
C73 C68 C69 O5 -178.9(6)
C67 C68 C69 O5 1.7(10)
C73 C68 C69 C70 4.3(10)
C67 C68 C69 C70 -175.1(7)
C81 O6 C70 C71 -1.4(11)
C81 O6 C70 C69 178.0(7)
O5 C69 C70 O6 -0.7(10)
C68 C69 C70 O6 176.2(6)
O5 C69 C70 C71 178.8(7)
C68 C69 C70 C71 -4.3(11)
O6 C70 C71 C72 -178.8(7)
C69 C70 C71 C72 1.8(11)
C70 C71 C72 C73 0.7(11)
C70 C71 C72 C74 -178.1(7)
C71 C72 C73 C68 -0.6(12)
C74 C72 C73 C68 178.1(7)
C69 C68 C73 C72 -1.9(11)
C67 C68 C73 C72 177.5(7)
C75 N16 C74 C72 179.7(8)
C75 N16 C74 S4 -3.6(10)
C73 C72 C74 N16 -157.7(8)
C71 C72 C74 N16 21.1(13)
C73 C72 C74 S4 25.8(11)
C71 C72 C74 S4 -155.5(6)
C80 S4 C74 N16 3.0(7)
C80 S4 C74 C72 179.9(7)
C74 N16 C75 C80 2.4(11)
C74 N16 C75 C76 -176.8(10)
N16 C75 C76 C77 179.3(11)
C80 C75 C76 C77 0.2(17)
C75 C76 C77 C78 1.4(19)
C76 C77 C78 C79 -1.4(18)
C77 C78 C79 C80 -0.1(15)
C78 C79 C80 C75 1.7(13)
C78 C79 C80 S4 -179.4(7)
N16 C75 C80 C79 179.0(8)
C76 C75 C80 C79 -1.8(14)
N16 C75 C80 S4 -0.1(9)
C76 C75 C80 S4 179.1(8)
C74 S4 C80 C79 179.5(9)
C74 S4 C80 C75 -1.5(6)
C86 N12 C82 C83 -0.3(11)
Zn4 N12 C82 C83 -179.6(6)
N12 C82 C83 C84 1.2(12)
C82 C83 C84 C85 -0.5(12)
C83 C84 C85 C86 -1.0(13)
C82 N12 C86 C85 -1.3(11)
Zn4 N12 C86 C85 178.1(6)
C82 N12 C86 C87 -177.7(7)
Zn4 N12 C86 C87 1.6(8)
C84 C85 C86 N12 1.9(12)
C84 C85 C86 C87 178.1(7)
C88 N13 C87 C86 158.9(6)
C94 N13 C87 C86 -74.6(7)
Zn4 N13 C87 C86 41.9(6)
N12 C86 C87 N13 -32.0(9)
C85 C86 C87 N13 151.6(7)
C87 N13 C88 C89 -93.5(7)
C94 N13 C88 C89 141.5(6)
Zn4 N13 C88 C89 20.2(7)
C93 N14 C89 C90 -0.2(11)
Zn4 N14 C89 C90 179.4(6)
C93 N14 C89 C88 -177.0(7)
Zn4 N14 C89 C88 2.6(9)
N13 C88 C89 N14 -16.2(9)
N13 C88 C89 C90 166.9(7)
N14 C89 C90 C91 1.0(13)
C88 C89 C90 C91 177.8(8)
C89 C90 C91 C92 -1.1(14)
C90 C91 C92 C93 0.5(15)
C91 C92 C93 N14 0.3(14)
C89 N14 C93 C92 -0.5(12)
Zn4 N14 C93 C92 180.0(7)
C87 N13 C94 C95 178.3(6)
C88 N13 C94 C95 -55.1(7)
Zn4 N13 C94 C95 65.8(6)
N13 C94 C95 C100 123.8(7)
N13 C94 C95 C96 -58.5(9)
Zn3 O7 C96 C95 173.0(5)
Zn4 O7 C96 C95 31.6(9)
Zn3 O7 C96 C97 -9.5(9)
Zn4 O7 C96 C97 -150.9(5)
C100 C95 C96 O7 -178.7(6)
C94 C95 C96 O7 3.6(10)
C100 C95 C96 C97 3.7(10)
C94 C95 C96 C97 -174.0(6)
C108 O8 C97 C98 5.0(11)
C108 O8 C97 C96 -176.3(6)
O7 C96 C97 C98 179.7(7)
C95 C96 C97 C98 -2.7(11)
O7 C96 C97 O8 1.1(9)
C95 C96 C97 O8 178.7(6)
O8 C97 C98 C99 178.6(6)
C96 C97 C98 C99 0.2(11)
C97 C98 C99 C100 1.3(10)
C97 C98 C99 C101 -178.1(7)
C98 C99 C100 C95 -0.3(10)
C101 C99 C100 C95 179.1(6)
C96 C95 C100 C99 -2.3(10)
C94 C95 C100 C99 175.4(6)
C102 N15 C101 C99 179.2(6)
C102 N15 C101 S3 0.6(8)
C100 C99 C101 N15 176.0(7)
C98 C99 C101 N15 -4.6(11)
C100 C99 C101 S3 -5.4(9)
C98 C99 C101 S3 174.0(5)
C107 S3 C101 N15 0.0(6)
C107 S3 C101 C99 -178.7(6)
C101 N15 C102 C103 -177.1(7)
C101 N15 C102 C107 -1.1(9)
N15 C102 C103 C104 175.8(8)
C107 C102 C103 C104 -0.1(12)
C102 C103 C104 C105 0.6(13)
C103 C104 C105 C106 0.2(14)
C104 C105 C106 C107 -1.5(12)
C105 C106 C107 C102 2.0(11)
C105 C106 C107 S3 -176.2(6)
N15 C102 C107 C106 -177.4(7)
C103 C102 C107 C106 -1.2(11)
N15 C102 C107 S3 1.1(8)
C103 C102 C107 S3 177.3(6)
C101 S3 C107 C106 177.7(8)
C101 S3 C107 C102 -0.6(5)
